data_1549500
loop_
_publ_author_name
'Erdmann, E.'
'Villinger, A.'
'K\"onig, B'
'Seidel, W. W.'

_publ_section_title
;
 1,10-Phenanthroline-dithiine iridium and ruthenium complexes: synthesis,
 characterization and photocatalytic dihydrogen evolution.
;
_journal_issue 8
_journal_name_full
'Photochemical &amp; photobiological sciences : Official journal of the European Photochemistry Association and the European Society for Photobiology'
_journal_page_first 1056
_journal_page_last 1067
_journal_paper_doi 10.1039/c8pp00068a
_journal_volume 17
_journal_year 2018
_chemical_absolute_configuration unk
_chemical_formula_moiety 'C42 H26 Ir N6 S2 +, F6 P  -, 0.5 (C H2 Cl2)'
_chemical_formula_sum 'C42.5 H27 Cl F6 Ir N6 P S2'
_chemical_formula_weight 1058.44
_chemical_name_systematic
1,10-phenanthrolinedithiino[2,3-b]quinoxaline-bis(phendiylpyridine)iridium(III)-hexafluorophosphate
_space_group_crystal_system monoclinic
_space_group_IT_number 4
_space_group_name_Hall 'P 2yb'
_space_group_name_H-M_alt 'P 1 21 1'
_symmetry_space_group_name_Hall 'P 2yb'
_symmetry_space_group_name_H-M 'P 1 21 1'
_atom_sites_solution_hydrogens geom
_audit_creation_method SHELXL-2014/7
_audit_update_record
;
2018-02-13 deposited with the CCDC.
2018-06-04 downloaded from the CCDC.
;
_cell_angle_alpha 90
_cell_angle_beta 91.785(2)
_cell_angle_gamma 90
_cell_formula_units_Z 8
_cell_length_a 22.4564(8)
_cell_length_b 13.5405(5)
_cell_length_c 25.1871(9)
_cell_measurement_reflns_used 9438
_cell_measurement_temperature 173(2)
_cell_measurement_theta_max 25.05
_cell_measurement_theta_min 2.21
_cell_volume 7654.9(5)
_computing_cell_refinement 'Bruker Apex V7.51A'
_computing_data_collection 'Bruker Apex V7.51A'
_computing_data_reduction 'Bruker SAINT'
_computing_molecular_graphics 'ORTEP-3v2.01 (Farrugia, 1997)'
_computing_publication_material SHELXL-2013
_computing_structure_refinement 'SHELXL-2013 (Sheldrick, 2013)'
_computing_structure_solution 'SHELXS-2013 (Sheldrick, 2013)'
_diffrn_ambient_temperature 173(2)
_diffrn_measured_fraction_theta_full 0.999
_diffrn_measured_fraction_theta_max 0.999
_diffrn_measurement_device_type 'Bruker Apex Kappa II-CCD-diffractometer'
_diffrn_measurement_method 'phi and omega scans'
_diffrn_radiation_monochromator graphite
_diffrn_radiation_source 'sealed tube'
_diffrn_radiation_type MoK\a
_diffrn_radiation_wavelength 0.71073
_diffrn_reflns_av_R_equivalents 0.0593
_diffrn_reflns_av_unetI/netI 0.0903
_diffrn_reflns_Laue_measured_fraction_full 0.999
_diffrn_reflns_Laue_measured_fraction_max 0.999
_diffrn_reflns_limit_h_max 31
_diffrn_reflns_limit_h_min -31
_diffrn_reflns_limit_k_max 15
_diffrn_reflns_limit_k_min -19
_diffrn_reflns_limit_l_max 34
_diffrn_reflns_limit_l_min -35
_diffrn_reflns_number 117421
_diffrn_reflns_point_group_measured_fraction_full 1.000
_diffrn_reflns_point_group_measured_fraction_max 1.000
_diffrn_reflns_theta_full 25.242
_diffrn_reflns_theta_max 30.000
_diffrn_reflns_theta_min 0.809
_exptl_absorpt_coefficient_mu 3.782
_exptl_absorpt_correction_T_max 0.7463
_exptl_absorpt_correction_T_min 0.4786
_exptl_absorpt_correction_type multi-scan
_exptl_absorpt_process_details '(SADABS; Sheldrick, 2004)'
_exptl_crystal_colour yellow
_exptl_crystal_density_diffrn 1.837
_exptl_crystal_description block
_exptl_crystal_F_000 4152
_exptl_crystal_recrystallization_method 'Re-crystallisation from solvent: dichloromethane'
_exptl_crystal_size_max 0.599
_exptl_crystal_size_mid 0.231
_exptl_crystal_size_min 0.156
_refine_diff_density_max 2.224
_refine_diff_density_min -1.248
_refine_diff_density_rms 0.141
_refine_ls_abs_structure_details
;
 Refined as an inversion twin.
;
_refine_ls_abs_structure_Flack 0.458(7)
_refine_ls_extinction_method none
_refine_ls_goodness_of_fit_ref 1.018
_refine_ls_hydrogen_treatment constr
_refine_ls_matrix_type full
_refine_ls_number_parameters 2114
_refine_ls_number_reflns 39954
_refine_ls_number_restraints 164
_refine_ls_restrained_S_all 1.017
_refine_ls_R_factor_all 0.0995
_refine_ls_R_factor_gt 0.0512
_refine_ls_shift/su_max 0.004
_refine_ls_shift/su_mean 0.000
_refine_ls_structure_factor_coef Fsqd
_refine_ls_weighting_details 'w=1/[\s^2^(Fo^2^)+(0.0469P)^2^] where P=(Fo^2^+2Fc^2^)/3'
_refine_ls_weighting_scheme calc
_refine_ls_wR_factor_gt 0.0953
_refine_ls_wR_factor_ref 0.1116
_reflns_Friedel_coverage 0.924
_reflns_Friedel_fraction_full 1.000
_reflns_Friedel_fraction_max 1.000
_reflns_number_gt 26368
_reflns_number_total 39954
_reflns_threshold_expression 'I > 2\s(I)'
_cod_data_source_file c8pp00068a2.cif
_cod_data_source_block ah_ee66
_cod_depositor_comments 'Adding full bibliography for 1549499--1549500.cif.'
_cod_original_formula_sum 'C42.50 H27 Cl F6 Ir N6 P S2'
_cod_database_code 1549500
_shelx_shelxl_version_number 2014/7
_shelx_space_group_comment
;
The symmetry employed for this shelxl refinement is uniquely defined
by the following loop, which should always be used as a source of
symmetry information in preference to the above space-group names.
They are only intended as comments.
;
_shelx_estimated_absorpt_t_min 0.210
_shelx_estimated_absorpt_t_max 0.590

loop_
_space_group_symop_operation_xyz
'x, y, z'
'-x, y+1/2, -z'

loop_
_atom_site_label
_atom_site_type_symbol
_atom_site_fract_x
_atom_site_fract_y
_atom_site_fract_z
_atom_site_U_iso_or_equiv
_atom_site_adp_type
_atom_site_occupancy
_atom_site_site_symmetry_order
_atom_site_calc_flag
_atom_site_refinement_flags_posn
_atom_site_refinement_flags_adp
_atom_site_refinement_flags_occupancy
_atom_site_disorder_assembly
_atom_site_disorder_group
Ir1A Ir 0.61306(6) 1.15264(12) 0.04429(8) 0.0272(3) Uani 0.725(4) 1 d D . P A 1
C1A C 0.6420(6) 1.2796(9) 0.0136(5) 0.046(3) Uani 0.725(4) 1 d DG . P A 1
C2A C 0.6632(6) 1.2961(10) -0.0369(5) 0.058(5) Uani 0.725(4) 1 d DG . P A 1
H2A H 0.6644 1.2435 -0.0617 0.070 Uiso 0.725(4) 1 calc R U P A 1
C3A C 0.6827(6) 1.3897(12) -0.0510(4) 0.056(5) Uani 0.725(4) 1 d DG . P A 1
H3A H 0.6972 1.4010 -0.0855 0.067 Uiso 0.725(4) 1 calc R U P A 1
C4A C 0.6809(6) 1.4668(9) -0.0146(5) 0.046(3) Uani 0.725(4) 1 d DG . P A 1
H4A H 0.6942 1.5307 -0.0243 0.055 Uiso 0.725(4) 1 calc R U P A 1
C5A C 0.6597(6) 1.4503(10) 0.0359(5) 0.058(5) Uani 0.725(4) 1 d DG . P A 1
H5A H 0.6584 1.5029 0.0607 0.070 Uiso 0.725(4) 1 calc R U P A 1
C6A C 0.6402(6) 1.3567(11) 0.0500(4) 0.056(5) Uani 0.725(4) 1 d DG . P A 1
C7A C 0.6128(5) 1.3405(10) 0.1023(3) 0.051(4) Uani 0.725(4) 1 d DG . P A 1
C8A C 0.6087(6) 1.4048(8) 0.1451(5) 0.058(5) Uani 0.725(4) 1 d DG . P A 1
H8A H 0.6161 1.4733 0.1404 0.069 Uiso 0.725(4) 1 calc R U P A 1
C9A C 0.5939(5) 1.3689(9) 0.1947(4) 0.050(3) Uani 0.725(4) 1 d DG . P A 1
H9A H 0.5912 1.4129 0.2239 0.060 Uiso 0.725(4) 1 calc R U P A 1
C10A C 0.5831(5) 1.2687(10) 0.2015(3) 0.051(4) Uani 0.725(4) 1 d DG . P A 1
H10A H 0.5730 1.2442 0.2354 0.061 Uiso 0.725(4) 1 calc R U P A 1
C11A C 0.5872(5) 1.2044(8) 0.1588(5) 0.058(5) Uani 0.725(4) 1 d DG . P A 1
H11A H 0.5798 1.1359 0.1634 0.069 Uiso 0.725(4) 1 calc R U P A 1
N1A N 0.6020(5) 1.2403(9) 0.1092(4) 0.050(3) Uani 0.725(4) 1 d DG . P A 1
C12A C 0.5305(4) 1.1843(12) 0.0102(5) 0.048(4) Uani 0.725(4) 1 d DG . P A 1
C13A C 0.4854(5) 1.2381(11) 0.0333(5) 0.050(4) Uani 0.725(4) 1 d DG . P A 1
H13A H 0.4938 1.2759 0.0644 0.060 Uiso 0.725(4) 1 calc R U P A 1
C14A C 0.4281(4) 1.2367(11) 0.0109(6) 0.052(4) Uani 0.725(4) 1 d DG . P A 1
H14A H 0.3973 1.2734 0.0267 0.062 Uiso 0.725(4) 1 calc R U P A 1
C15A C 0.4158(4) 1.1814(12) -0.0347(5) 0.048(4) Uani 0.725(4) 1 d DG . P A 1
H15A H 0.3766 1.1804 -0.0500 0.057 Uiso 0.725(4) 1 calc R U P A 1
C16A C 0.4609(5) 1.1276(12) -0.0578(5) 0.050(4) Uani 0.725(4) 1 d DG . P A 1
H16A H 0.4526 1.0898 -0.0889 0.060 Uiso 0.725(4) 1 calc R U P A 1
C17A C 0.5183(4) 1.1291(12) -0.0354(5) 0.052(4) Uani 0.725(4) 1 d DG . P A 1
C18A C 0.5695(4) 1.0787(11) -0.0580(5) 0.064(4) Uani 0.725(4) 1 d DG . P A 1
C19A C 0.5716(5) 1.0347(12) -0.1078(4) 0.081(5) Uani 0.725(4) 1 d DG . P A 1
H19A H 0.5373 1.0350 -0.1309 0.097 Uiso 0.725(4) 1 calc R U P A 1
C20A C 0.6239(6) 0.9903(9) -0.1238(3) 0.046(3) Uani 0.725(4) 1 d DG . P A 1
H20A H 0.6253 0.9602 -0.1578 0.056 Uiso 0.725(4) 1 calc R U P A 1
C21A C 0.6741(5) 0.9898(11) -0.0901(5) 0.064(4) Uani 0.725(4) 1 d DG . P A 1
H21A H 0.7098 0.9595 -0.1010 0.076 Uiso 0.725(4) 1 calc R U P A 1
C22A C 0.6719(5) 1.0338(12) -0.0403(4) 0.081(5) Uani 0.725(4) 1 d DG . P A 1
H22A H 0.7062 1.0335 -0.0172 0.097 Uiso 0.725(4) 1 calc R U P A 1
N2A N 0.6197(5) 1.0782(10) -0.0243(3) 0.046(3) Uani 0.725(4) 1 d DG . P A 1
Ir1B Ir 0.60886(18) 1.1459(4) 0.02916(14) 0.0272(3) Uani 0.275(4) 1 d D . P A 2
C1B C 0.5300(7) 1.186(2) -0.0004(9) 0.048(4) Uani 0.275(4) 1 d DG . P A 2
C2B C 0.4998(10) 1.142(3) -0.0433(10) 0.052(4) Uani 0.275(4) 1 d DG . P A 2
H2B H 0.5205 1.1002 -0.0668 0.062 Uiso 0.275(4) 1 calc R U P A 2
C3B C 0.4392(10) 1.159(3) -0.0518(11) 0.050(4) Uani 0.275(4) 1 d DG . P A 2
H3B H 0.4185 1.1292 -0.0810 0.060 Uiso 0.275(4) 1 calc R U P A 2
C4B C 0.4089(6) 1.220(3) -0.0173(12) 0.048(4) Uani 0.275(4) 1 d DG . P A 2
H4B H 0.3675 1.2318 -0.0231 0.057 Uiso 0.275(4) 1 calc R U P A 2
C5B C 0.4391(9) 1.264(3) 0.0255(11) 0.052(4) Uani 0.275(4) 1 d DG . P A 2
H5B H 0.4184 1.3053 0.0490 0.062 Uiso 0.275(4) 1 calc R U P A 2
C6B C 0.4997(9) 1.246(3) 0.0340(10) 0.050(4) Uani 0.275(4) 1 d DG . P A 2
C7B C 0.5278(10) 1.275(2) 0.0859(8) 0.081(5) Uani 0.275(4) 1 d DG . P A 2
C8B C 0.5112(10) 1.345(2) 0.1229(9) 0.064(4) Uani 0.275(4) 1 d DG . P A 2
H8B H 0.4761 1.3832 0.1167 0.076 Uiso 0.275(4) 1 calc R U P A 2
C9B C 0.5460(12) 1.3600(17) 0.1688(8) 0.050(3) Uani 0.275(4) 1 d DG . P A 2
H9B H 0.5346 1.4081 0.1940 0.060 Uiso 0.275(4) 1 calc R U P A 2
C10B C 0.5974(12) 1.304(2) 0.1778(8) 0.081(5) Uani 0.275(4) 1 d DG . P A 2
H10B H 0.6211 1.3146 0.2092 0.097 Uiso 0.275(4) 1 calc R U P A 2
C11B C 0.6140(10) 1.234(2) 0.1409(8) 0.064(4) Uani 0.275(4) 1 d DG . P A 2
H11B H 0.6491 1.1962 0.1470 0.076 Uiso 0.275(4) 1 calc R U P A 2
N1B N 0.5792(9) 1.2193(16) 0.0950(6) 0.050(3) Uani 0.275(4) 1 d DG . P A 2
C12B C 0.6446(13) 1.2691(12) -0.0035(8) 0.046(3) Uani 0.275(4) 1 d DG . P A 2
C13B C 0.6505(12) 1.3616(13) 0.0200(7) 0.031(6) Uani 0.275(4) 1 d DG . P A 2
H13B H 0.6367 1.3722 0.0548 0.037 Uiso 0.275(4) 1 calc R U P A 2
C14B C 0.6767(14) 1.4386(11) -0.0074(9) 0.046(3) Uani 0.275(4) 1 d DG . P A 2
H14B H 0.6807 1.5018 0.0087 0.056 Uiso 0.275(4) 1 calc R U P A 2
C15B C 0.6969(13) 1.4231(12) -0.0583(9) 0.046(3) Uani 0.275(4) 1 d DG . P A 2
H15B H 0.7147 1.4757 -0.0771 0.055 Uiso 0.275(4) 1 calc R U P A 2
C16B C 0.6910(11) 1.3306(14) -0.0819(7) 0.031(6) Uani 0.275(4) 1 d DG . P A 2
H16B H 0.7048 1.3200 -0.1167 0.037 Uiso 0.275(4) 1 calc R U P A 2
C17B C 0.6648(13) 1.2536(11) -0.0545(8) 0.046(3) Uani 0.275(4) 1 d DG . P A 2
C18B C 0.6600(11) 1.1511(10) -0.0737(6) 0.051(4) Uani 0.275(4) 1 d DG . P A 2
C19B C 0.6780(10) 1.1166(13) -0.1227(6) 0.028(6) Uani 0.275(4) 1 d DG . P A 2
H19B H 0.6929 1.1615 -0.1480 0.033 Uiso 0.275(4) 1 calc R U P A 2
C20B C 0.6741(11) 1.0165(14) -0.1345(6) 0.046(3) Uani 0.275(4) 1 d DG . P A 2
H20B H 0.6864 0.9929 -0.1680 0.056 Uiso 0.275(4) 1 calc R U P A 2
C21B C 0.6522(12) 0.9509(11) -0.0974(7) 0.051(4) Uani 0.275(4) 1 d DG . P A 2
H21B H 0.6496 0.8825 -0.1055 0.061 Uiso 0.275(4) 1 calc R U P A 2
C22B C 0.6342(10) 0.9854(11) -0.0485(6) 0.028(6) Uani 0.275(4) 1 d DG . P A 2
H22B H 0.6193 0.9405 -0.0231 0.033 Uiso 0.275(4) 1 calc R U P A 2
N2B N 0.6381(10) 1.0855(12) -0.0366(5) 0.046(3) Uani 0.275(4) 1 d DG . P A 2
N3 N 0.5840(4) 1.0131(10) 0.0746(4) 0.040(3) Uani 1 1 d . . . . .
N4 N 0.6923(4) 1.0963(9) 0.0785(4) 0.031(3) Uani 1 1 d . . . . .
C23 C 0.5286(5) 0.9768(12) 0.0724(5) 0.037(4) Uani 1 1 d . . . . .
H23 H 0.4983 1.0124 0.0535 0.045 Uiso 1 1 calc R U . . .
C24 C 0.5144(5) 0.8911(13) 0.0962(5) 0.041(3) Uani 1 1 d . . . . .
H24 H 0.4749 0.8663 0.0934 0.049 Uiso 1 1 calc R U . . .
C25 C 0.5585(5) 0.8389(11) 0.1250(4) 0.034(3) Uani 1 1 d . . . . .
H25 H 0.5485 0.7798 0.1429 0.041 Uiso 1 1 calc R U . . .
C26 C 0.6173(5) 0.8739(12) 0.1276(4) 0.030(3) Uani 1 1 d . . . . .
C27 C 0.6271(5) 0.9655(11) 0.1029(5) 0.029(3) Uani 1 1 d . . . . .
C28 C 0.6840(5) 1.0087(12) 0.1044(4) 0.032(3) Uani 1 1 d . . . . .
C29 C 0.7318(5) 0.9642(11) 0.1337(5) 0.031(3) Uani 1 1 d . . . . .
C30 C 0.7879(5) 1.0093(13) 0.1338(5) 0.043(4) Uani 1 1 d . . . . .
H30 H 0.8211 0.9794 0.1517 0.051 Uiso 1 1 calc R U . . .
C31 C 0.7943(5) 1.1003(12) 0.1066(5) 0.043(4) Uani 1 1 d . . . . .
H31 H 0.8313 1.1342 0.1067 0.052 Uiso 1 1 calc R U . . .
C32 C 0.7442(5) 1.1380(13) 0.0800(5) 0.040(3) Uani 1 1 d . . . . .
H32 H 0.7483 1.1987 0.0616 0.047 Uiso 1 1 calc R U . . .
C33 C 0.6657(5) 0.8306(11) 0.1560(4) 0.032(3) Uani 1 1 d . . . . .
C34 C 0.7211(5) 0.8729(12) 0.1599(5) 0.031(3) Uani 1 1 d . . . . .
S1 S 0.65054(15) 0.7156(3) 0.18703(13) 0.0429(9) Uani 1 1 d . . . . .
S2 S 0.78147(19) 0.8228(4) 0.19802(17) 0.0478(11) Uani 1 1 d . . . . .
C35 C 0.7166(6) 0.6516(16) 0.1804(5) 0.045(4) Uani 1 1 d . . . . .
C36 C 0.7732(6) 0.6963(13) 0.1858(6) 0.041(4) Uani 1 1 d . . . . .
N5 N 0.7118(5) 0.5537(10) 0.1771(4) 0.043(3) Uani 1 1 d . . . . .
N6 N 0.8243(5) 0.6430(13) 0.1835(4) 0.043(3) Uani 1 1 d . . . . .
C37 C 0.7641(7) 0.4975(15) 0.1775(5) 0.049(4) Uani 1 1 d . . . . .
C38 C 0.7586(7) 0.3956(13) 0.1748(6) 0.053(4) Uani 1 1 d . . . . .
H38 H 0.7205 0.3652 0.1729 0.064 Uiso 1 1 calc R U . . .
C39 C 0.8096(8) 0.3393(15) 0.1747(6) 0.062(5) Uani 1 1 d . . . . .
H39 H 0.8066 0.2694 0.1729 0.074 Uiso 1 1 calc R U . . .
C40 C 0.8668(8) 0.3844(15) 0.1773(5) 0.060(4) Uani 1 1 d . . . . .
H40 H 0.9019 0.3453 0.1766 0.072 Uiso 1 1 calc R U . . .
C41 C 0.8704(6) 0.4856(14) 0.1810(5) 0.047(4) Uani 1 1 d . . . . .
H41 H 0.9087 0.5152 0.1838 0.057 Uiso 1 1 calc R U . . .
C42 C 0.8203(7) 0.5467(13) 0.1807(5) 0.042(4) Uani 1 1 d . . . . .
Ir2 Ir 0.38139(2) 0.28345(4) 0.30430(2) 0.03112(13) Uani 1 1 d . . . . .
S3 S 0.42834(14) -0.1621(3) 0.44278(14) 0.0421(10) Uani 1 1 d . . . . .
S4 S 0.55197(15) -0.0373(3) 0.46552(14) 0.0395(10) Uani 1 1 d . . . . .
N7 N 0.3949(4) 0.2153(9) 0.2327(4) 0.032(3) Uani 1 1 d . . . . .
N8 N 0.3597(5) 0.3605(10) 0.3698(4) 0.035(3) Uani 1 1 d . . . . .
N9 N 0.3564(4) 0.1420(10) 0.3332(4) 0.031(3) Uani 1 1 d . . . . .
N10 N 0.4614(4) 0.2329(9) 0.3461(4) 0.033(3) Uani 1 1 d . . . . .
N11 N 0.4984(5) -0.3139(10) 0.4365(4) 0.036(3) Uani 1 1 d . . . . .
N12 N 0.6054(5) -0.2070(9) 0.4555(5) 0.039(3) Uani 1 1 d . . . . .
C43 C 0.3045(5) 0.3223(10) 0.2652(5) 0.031(3) Uani 1 1 d . . . . .
C44 C 0.2581(5) 0.3747(12) 0.2828(5) 0.041(3) Uani 1 1 d . . . . .
H44 H 0.2585 0.3966 0.3186 0.049 Uiso 1 1 calc R U . . .
C45 C 0.2083(6) 0.3979(14) 0.2484(6) 0.052(4) Uani 1 1 d . . . . .
H45 H 0.1763 0.4353 0.2617 0.063 Uiso 1 1 calc R U . . .
C46 C 0.2061(6) 0.3686(15) 0.1989(7) 0.061(5) Uani 1 1 d . . . . .
H46 H 0.1736 0.3880 0.1762 0.073 Uiso 1 1 calc R U . . .
C47 C 0.2522(5) 0.3078(13) 0.1784(5) 0.047(4) Uani 1 1 d . . . . .
H47 H 0.2497 0.2841 0.1429 0.056 Uiso 1 1 calc R U . . .
C48 C 0.3008(5) 0.2842(12) 0.2117(5) 0.042(3) Uani 1 1 d . . . . .
C49 C 0.3512(5) 0.2283(11) 0.1950(5) 0.036(4) Uani 1 1 d . . . . .
C50 C 0.3552(6) 0.1830(13) 0.1456(5) 0.053(4) Uani 1 1 d . . . . .
H50 H 0.3240 0.1910 0.1197 0.063 Uiso 1 1 calc R U . . .
C51 C 0.4044(6) 0.1266(14) 0.1340(6) 0.052(4) Uani 1 1 d . . . . .
H51 H 0.4077 0.0967 0.1001 0.063 Uiso 1 1 calc R U . . .
C52 C 0.4484(7) 0.1146(14) 0.1725(5) 0.059(5) Uani 1 1 d . . . . .
H52 H 0.4829 0.0764 0.1659 0.071 Uiso 1 1 calc R U . . .
C53 C 0.4413(6) 0.1591(15) 0.2203(6) 0.048(4) Uani 1 1 d . . . . .
H53 H 0.4716 0.1495 0.2470 0.058 Uiso 1 1 calc R U . . .
C54 C 0.4162(5) 0.4166(11) 0.2872(6) 0.041(4) Uani 1 1 d . . . . .
C55 C 0.4459(7) 0.4483(15) 0.2431(7) 0.067(5) Uani 1 1 d . . . . .
H55 H 0.4502 0.4033 0.2146 0.080 Uiso 1 1 calc R U . . .
C56 C 0.4698(8) 0.5421(16) 0.2381(8) 0.086(6) Uani 1 1 d . . . . .
H56 H 0.4881 0.5612 0.2062 0.103 Uiso 1 1 calc R U . . .
C57 C 0.4671(7) 0.6031(14) 0.2771(7) 0.064(5) Uani 1 1 d . . . . .
H57 H 0.4859 0.6656 0.2743 0.077 Uiso 1 1 calc R U . . .
C58 C 0.4382(6) 0.5808(13) 0.3224(7) 0.058(5) Uani 1 1 d . . . . .
H58 H 0.4357 0.6271 0.3506 0.069 Uiso 1 1 calc R U . . .
C59 C 0.4125(5) 0.4876(14) 0.3257(6) 0.044(4) Uani 1 1 d . . . . .
C60 C 0.3794(6) 0.4578(13) 0.3731(6) 0.039(4) Uani 1 1 d . . . . .
C61 C 0.3624(6) 0.5142(14) 0.4146(6) 0.054(5) Uani 1 1 d . . . . .
H61 H 0.3753 0.5809 0.4164 0.065 Uiso 1 1 calc R U . . .
C62 C 0.3266(6) 0.4782(15) 0.4547(6) 0.054(5) Uani 1 1 d . . . . .
H62 H 0.3149 0.5193 0.4831 0.064 Uiso 1 1 calc R U . . .
C63 C 0.3093(7) 0.3831(17) 0.4515(5) 0.055(4) Uani 1 1 d . . . . .
H63 H 0.2857 0.3554 0.4784 0.067 Uiso 1 1 calc R U . . .
C64 C 0.3260(5) 0.3259(12) 0.4093(5) 0.041(4) Uani 1 1 d . . . . .
H64 H 0.3133 0.2590 0.4079 0.049 Uiso 1 1 calc R U . . .
C65 C 0.3055(5) 0.0935(14) 0.3261(6) 0.050(5) Uani 1 1 d . . . . .
H65 H 0.2745 0.1245 0.3058 0.060 Uiso 1 1 calc R U . . .
C66 C 0.2950(6) 0.0013(14) 0.3463(6) 0.056(5) Uani 1 1 d . . . . .
H66 H 0.2575 -0.0297 0.3396 0.067 Uiso 1 1 calc R U . . .
C67 C 0.3371(6) -0.0449(11) 0.3753(5) 0.041(4) Uani 1 1 d . . . . .
H67 H 0.3295 -0.1083 0.3897 0.049 Uiso 1 1 calc R U . . .
C68 C 0.3917(5) -0.0005(13) 0.3841(5) 0.035(4) Uani 1 1 d . . . . .
C69 C 0.4000(5) 0.0940(11) 0.3631(5) 0.027(3) Uani 1 1 d . . . . .
C70 C 0.4557(4) 0.1472(12) 0.3699(4) 0.027(3) Uani 1 1 d . . . . .
C71 C 0.5019(5) 0.1040(11) 0.4005(4) 0.027(3) Uani 1 1 d . . . . .
C72 C 0.5556(5) 0.1564(13) 0.4063(5) 0.038(3) Uani 1 1 d . . . . .
H72 H 0.5873 0.1322 0.4285 0.045 Uiso 1 1 calc R U . . .
C73 C 0.5611(5) 0.2441(12) 0.3789(5) 0.040(4) Uani 1 1 d . . . . .
H73 H 0.5978 0.2790 0.3797 0.047 Uiso 1 1 calc R U . . .
C74 C 0.5130(5) 0.2799(11) 0.3507(4) 0.034(3) Uani 1 1 d . . . . .
H74 H 0.5167 0.3418 0.3335 0.041 Uiso 1 1 calc R U . . .
C75 C 0.4410(5) -0.0433(10) 0.4152(5) 0.030(3) Uani 1 1 d . . . . .
C76 C 0.4929(5) 0.0081(11) 0.4249(5) 0.029(3) Uani 1 1 d . . . . .
C77 C 0.4992(5) -0.2190(15) 0.4422(5) 0.0384(10) Uani 1 1 d . . . . .
C78 C 0.5543(6) -0.1665(12) 0.4523(5) 0.0384(10) Uani 1 1 d . . . . .
C79 C 0.5531(6) -0.3599(11) 0.4429(5) 0.033(3) Uani 1 1 d . . . . .
C80 C 0.5552(6) -0.4660(14) 0.4380(5) 0.043(4) Uani 1 1 d . . . . .
H80 H 0.5198 -0.5025 0.4304 0.052 Uiso 1 1 calc R U . . .
C81 C 0.6098(7) -0.5141(14) 0.4445(6) 0.050(4) Uani 1 1 d . . . . .
H81 H 0.6118 -0.5840 0.4424 0.060 Uiso 1 1 calc R U . . .
C82 C 0.6615(7) -0.4589(15) 0.4542(6) 0.055(5) Uani 1 1 d . . . . .
H82 H 0.6988 -0.4918 0.4573 0.066 Uiso 1 1 calc R U . . .
C83 C 0.6594(6) -0.3553(16) 0.4594(5) 0.054(4) Uani 1 1 d . . . . .
H83 H 0.6949 -0.3190 0.4670 0.065 Uiso 1 1 calc R U . . .
C84 C 0.6048(6) -0.3061(12) 0.4535(5) 0.034(3) Uani 1 1 d . . . . .
Ir3 Ir 0.88615(2) -0.11116(4) 0.45372(2) 0.02922(12) Uani 1 1 d . . . . .
S5 S 0.71325(18) 0.2170(3) 0.29835(17) 0.0464(11) Uani 1 1 d . . . . .
S6 S 0.84310(14) 0.3296(3) 0.31131(14) 0.0432(9) Uani 1 1 d . . . . .
N13 N 0.8937(4) -0.1971(8) 0.3877(3) 0.029(2) Uani 1 1 d . . . . .
N14 N 0.8817(5) -0.0343(9) 0.5237(4) 0.046(2) Uani 1 1 d . . . . .
N15 N 0.8045(4) -0.0568(9) 0.4161(4) 0.029(3) Uani 1 1 d . . . . .
N16 N 0.9134(4) 0.0239(10) 0.4191(3) 0.029(3) Uani 1 1 d . . . . .
N17 N 0.6690(4) 0.3899(11) 0.3105(4) 0.038(3) Uani 1 1 d . . . . .
N18 N 0.7797(5) 0.4869(11) 0.3197(4) 0.046(3) Uani 1 1 d . . . . .
C85 C 0.8553(4) -0.2392(9) 0.4831(4) 0.031(3) Uani 1 1 d . . . . .
C86 C 0.8343(5) -0.2611(10) 0.5322(5) 0.043(3) Uani 1 1 d . . . . .
H86 H 0.8321 -0.2096 0.5576 0.052 Uiso 1 1 calc R U . . .
C87 C 0.8154(5) -0.3584(13) 0.5470(5) 0.059(4) Uani 1 1 d . . . . .
H87 H 0.8014 -0.3705 0.5816 0.070 Uiso 1 1 calc R U . . .
C88 C 0.8178(7) -0.4342(13) 0.5102(7) 0.072(5) Uani 1 1 d . . . . .
H88 H 0.8063 -0.4991 0.5198 0.086 Uiso 1 1 calc R U . . .
C89 C 0.8362(6) -0.4166(10) 0.4614(6) 0.058(4) Uani 1 1 d . . . . .
H89 H 0.8358 -0.4684 0.4360 0.069 Uiso 1 1 calc R U . . .
C90 C 0.8563(5) -0.3223(9) 0.4470(5) 0.042(3) Uani 1 1 d . . . . .
C91 C 0.8783(4) -0.2947(9) 0.3926(5) 0.031(3) Uani 1 1 d . . . . .
C92 C 0.8856(5) -0.3593(10) 0.3507(5) 0.050(4) Uani 1 1 d . . . . .
H92 H 0.8795 -0.4282 0.3552 0.060 Uiso 1 1 calc R U . . .
C93 C 0.9014(6) -0.3232(16) 0.3032(6) 0.076(6) Uani 1 1 d . . . . .
H93 H 0.9074 -0.3670 0.2744 0.091 Uiso 1 1 calc R U . . .
C94 C 0.9088(6) -0.2260(14) 0.2965(5) 0.065(4) Uani 1 1 d . . . . .
H94 H 0.9165 -0.1990 0.2626 0.078 Uiso 1 1 calc R U . . .
C95 C 0.9048(5) -0.1676(9) 0.3399(4) 0.040(3) Uani 1 1 d . . . . .
H95 H 0.9106 -0.0987 0.3350 0.048 Uiso 1 1 calc R U . . .
C96 C 0.9670(4) -0.1407(8) 0.4850(4) 0.027(3) Uani 1 1 d . . . . .
C97 C 1.0114(5) -0.2016(11) 0.4644(5) 0.047(4) Uani 1 1 d . . . . .
H97 H 1.0026 -0.2407 0.4338 0.056 Uiso 1 1 calc R U . . .
C98 C 1.0689(5) -0.2053(11) 0.4885(5) 0.051(4) Uani 1 1 d . . . . .
H98 H 1.0980 -0.2490 0.4752 0.061 Uiso 1 1 calc R U . . .
C99 C 1.0825(5) -0.1468(11) 0.5307(5) 0.051(4) Uani 1 1 d . . . . .
H99 H 1.1223 -0.1457 0.5448 0.061 Uiso 1 1 calc R U . . .
C100 C 1.0402(5) -0.0886(10) 0.5538(5) 0.051(4) Uani 1 1 d . . . . .
H100 H 1.0498 -0.0493 0.5840 0.061 Uiso 1 1 calc R U . . .
C101 C 0.9836(5) -0.0893(9) 0.5316(4) 0.036(3) Uani 1 1 d . . . . .
C102 C 0.9337(5) -0.0293(9) 0.5533(4) 0.037(3) Uani 1 1 d . . . . .
C103 C 0.9355(6) 0.0256(11) 0.5976(5) 0.059(4) Uani 1 1 d . . . . .
H103 H 0.9717 0.0309 0.6180 0.071 Uiso 1 1 calc R U . . .
C104 C 0.8848(6) 0.0749(9) 0.6141(4) 0.046(2) Uani 1 1 d . . . . .
H104 H 0.8868 0.1146 0.6452 0.055 Uiso 1 1 calc R U . . .
C105 C 0.8341(6) 0.0669(11) 0.5868(5) 0.054(4) Uani 1 1 d . . . . .
H105 H 0.7987 0.0974 0.5983 0.065 Uiso 1 1 calc R U . . .
C106 C 0.8346(5) 0.0117(9) 0.5402(4) 0.035(3) Uani 1 1 d . . . . .
H106 H 0.7988 0.0073 0.5192 0.042 Uiso 1 1 calc R U . . .
C107 C 0.9654(5) 0.0676(11) 0.4237(5) 0.034(3) Uani 1 1 d . . . . .
H107 H 0.9963 0.0350 0.4435 0.040 Uiso 1 1 calc R U . . .
C108 C 0.9782(5) 0.1591(13) 0.4014(4) 0.036(3) Uani 1 1 d . . . . .
H108 H 1.0171 0.1862 0.4053 0.043 Uiso 1 1 calc R U . . .
C109 C 0.9347(5) 0.2095(11) 0.3739(5) 0.037(3) Uani 1 1 d . . . . .
H109 H 0.9428 0.2716 0.3582 0.045 Uiso 1 1 calc R U . . .
C110 C 0.8767(5) 0.1667(12) 0.3695(4) 0.033(3) Uani 1 1 d . . . . .
C111 C 0.8682(5) 0.0750(12) 0.3930(5) 0.031(3) Uani 1 1 d . . . . .
C112 C 0.8110(5) 0.0293(11) 0.3907(4) 0.026(3) Uani 1 1 d . . . . .
C113 C 0.7634(5) 0.0764(11) 0.3633(5) 0.034(3) Uani 1 1 d . . . . .
C114 C 0.7076(5) 0.0265(12) 0.3644(5) 0.037(3) Uani 1 1 d . . . . .
H114 H 0.6737 0.0551 0.3469 0.045 Uiso 1 1 calc R U . . .
C115 C 0.7023(5) -0.0573(12) 0.3887(5) 0.038(4) Uani 1 1 d . . . . .
H115 H 0.6644 -0.0883 0.3890 0.046 Uiso 1 1 calc R U . . .
C116 C 0.7515(4) -0.1039(13) 0.4150(4) 0.030(3) Uani 1 1 d . . . . .
H116 H 0.7472 -0.1665 0.4314 0.036 Uiso 1 1 calc R U . . .
C117 C 0.8284(5) 0.2165(11) 0.3405(5) 0.036(3) Uani 1 1 d . . . . .
C118 C 0.7731(6) 0.1693(13) 0.3372(5) 0.038(4) Uani 1 1 d . . . . .
C119 C 0.7749(5) 0.3938(12) 0.3163(4) 0.031(3) Uani 1 1 d . . . . .
C120 C 0.7182(6) 0.3448(12) 0.3125(5) 0.036(3) Uani 1 1 d . . . . .
C121 C 0.7277(7) 0.5394(12) 0.3199(6) 0.046(4) Uani 1 1 d . . . . .
C122 C 0.7292(6) 0.6465(15) 0.3221(5) 0.047(4) Uani 1 1 d . . . . .
H122 H 0.7661 0.6806 0.3254 0.057 Uiso 1 1 calc R U . . .
C123 C 0.6787(7) 0.6955(14) 0.3196(6) 0.054(4) Uani 1 1 d . . . . .
H123 H 0.6793 0.7657 0.3200 0.065 Uiso 1 1 calc R U . . .
C124 C 0.6241(6) 0.6460(15) 0.3165(5) 0.049(4) Uani 1 1 d . . . . .
H124 H 0.5886 0.6839 0.3161 0.059 Uiso 1 1 calc R U . . .
C125 C 0.6198(6) 0.5488(13) 0.3142(5) 0.045(4) Uani 1 1 d . . . . .
H125 H 0.5820 0.5173 0.3122 0.054 Uiso 1 1 calc R U . . .
C126 C 0.6725(6) 0.4938(14) 0.3149(6) 0.046(4) Uani 1 1 d . . . . .
Ir4 Ir 1.11193(2) -0.24295(4) 0.19870(2) 0.03296(14) Uani 1 1 d . . . . .
S7 S 0.94665(16) 0.0796(3) 0.03305(14) 0.0417(10) Uani 1 1 d . . . . .
S8 S 1.06945(15) 0.2025(3) 0.05985(15) 0.0475(11) Uani 1 1 d . . . . .
N19 N 1.1332(5) -0.3216(11) 0.1323(5) 0.041(3) Uani 1 1 d . . . . .
N20 N 1.0985(5) -0.1751(10) 0.2703(4) 0.039(3) Uani 1 1 d . . . . .
N21 N 1.0341(4) -0.1912(9) 0.1565(4) 0.034(3) Uani 1 1 d . . . . .
N22 N 1.1390(4) -0.1013(11) 0.1695(4) 0.036(3) Uani 1 1 d . . . . .
N23 N 0.8938(5) 0.2465(13) 0.0412(5) 0.056(4) Uani 1 1 d . . . . .
N24 N 0.9996(5) 0.3537(10) 0.0616(5) 0.051(4) Uani 1 1 d . . . . .
C127 C 1.0761(5) -0.3753(12) 0.2168(4) 0.039(4) Uani 1 1 d . . . . .
C128 C 1.0407(6) -0.3982(12) 0.2600(6) 0.042(3) Uani 1 1 d . . . . .
H128 H 1.0346 -0.3509 0.2872 0.050 Uiso 1 1 calc R U . . .
C129 C 1.0152(6) -0.4898(13) 0.2625(6) 0.050(4) Uani 1 1 d . . . . .
H129 H 0.9913 -0.5043 0.2920 0.060 Uiso 1 1 calc R U . . .
C130 C 1.0222(7) -0.5643(15) 0.2238(7) 0.062(5) Uani 1 1 d . . . . .
H130 H 1.0050 -0.6279 0.2275 0.075 Uiso 1 1 calc R U . . .
C131 C 1.0556(5) -0.5400(13) 0.1802(6) 0.046(4) Uani 1 1 d . . . . .
H131 H 1.0602 -0.5870 0.1526 0.055 Uiso 1 1 calc R U . . .
C132 C 1.0823(5) -0.4475(11) 0.1763(6) 0.039(3) Uani 1 1 d . . . . .
C133 C 1.1163(6) -0.4172(13) 0.1315(6) 0.043(4) Uani 1 1 d . . . . .
C134 C 1.1332(6) -0.4772(14) 0.0896(5) 0.048(4) Uani 1 1 d . . . . .
H134 H 1.1197 -0.5436 0.0874 0.058 Uiso 1 1 calc R U . . .
C135 C 1.1695(7) -0.4398(17) 0.0516(6) 0.064(6) Uani 1 1 d . . . . .
H135 H 1.1823 -0.4811 0.0237 0.076 Uiso 1 1 calc R U . . .
C136 C 1.1873(6) -0.3418(18) 0.0538(6) 0.055(5) Uani 1 1 d . . . . .
H136 H 1.2124 -0.3152 0.0277 0.067 Uiso 1 1 calc R U . . .
C137 C 1.1678(6) -0.2839(13) 0.0946(5) 0.047(4) Uani 1 1 d . . . . .
H137 H 1.1790 -0.2163 0.0962 0.056 Uiso 1 1 calc R U . . .
C138 C 1.1860(5) -0.2843(11) 0.2399(5) 0.037(3) Uani 1 1 d . . . . .
C139 C 1.2334(5) -0.3447(14) 0.2230(6) 0.052(4) Uani 1 1 d . . . . .
H139 H 1.2317 -0.3721 0.1883 0.062 Uiso 1 1 calc R U . . .
C140 C 1.2823(6) -0.3644(15) 0.2563(6) 0.060(5) Uani 1 1 d . . . . .
H140 H 1.3135 -0.4053 0.2443 0.072 Uiso 1 1 calc R U . . .
C141 C 1.2859(6) -0.3243(13) 0.3073(5) 0.046(4) Uani 1 1 d . . . . .
H141 H 1.3201 -0.3357 0.3296 0.055 Uiso 1 1 calc R U . . .
C142 C 1.2419(5) -0.2707(13) 0.3242(6) 0.049(5) Uani 1 1 d . . . . .
H142 H 1.2435 -0.2456 0.3595 0.059 Uiso 1 1 calc R U . . .
C143 C 1.1921(5) -0.2500(13) 0.2908(4) 0.037(3) Uani 1 1 d . . . . .
C144 C 1.1435(5) -0.1861(11) 0.3081(5) 0.038(4) Uani 1 1 d . . . . .
C145 C 1.1381(5) -0.1386(13) 0.3577(4) 0.043(4) Uani 1 1 d . . . . .
H145 H 1.1673 -0.1504 0.3851 0.051 Uiso 1 1 calc R U . . .
C146 C 1.0921(7) -0.0765(16) 0.3669(5) 0.063(5) Uani 1 1 d . . . . .
H146 H 1.0900 -0.0423 0.3997 0.075 Uiso 1 1 calc R U . . .
C147 C 1.0490(6) -0.0643(14) 0.3282(5) 0.054(4) Uani 1 1 d . . . . .
H147 H 1.0163 -0.0214 0.3339 0.065 Uiso 1 1 calc R U . . .
C148 C 1.0532(5) -0.1155(14) 0.2796(5) 0.042(4) Uani 1 1 d . . . . .
H148 H 1.0228 -0.1071 0.2529 0.050 Uiso 1 1 calc R U . . .
C149 C 0.9814(5) -0.2412(15) 0.1502(4) 0.044(4) Uani 1 1 d . . . . .
H149 H 0.9761 -0.3022 0.1681 0.053 Uiso 1 1 calc R U . . .
C150 C 0.9356(5) -0.2034(14) 0.1180(5) 0.042(4) Uani 1 1 d . . . . .
H150 H 0.8999 -0.2403 0.1130 0.050 Uiso 1 1 calc R U . . .
C151 C 0.9408(5) -0.1158(14) 0.0937(4) 0.036(3) Uani 1 1 d . . . . .
H151 H 0.9085 -0.0903 0.0727 0.043 Uiso 1 1 calc R U . . .
C152 C 0.9943(5) -0.0615(12) 0.0993(5) 0.036(4) Uani 1 1 d . . . . .
C153 C 1.0394(5) -0.1015(12) 0.1313(4) 0.029(3) Uani 1 1 d . . . . .
C154 C 1.0954(6) -0.0538(12) 0.1393(5) 0.035(4) Uani 1 1 d . . . . .
C155 C 1.1036(5) 0.0404(12) 0.1182(5) 0.032(3) Uani 1 1 d . . . . .
C156 C 1.1602(5) 0.0855(14) 0.1289(6) 0.051(4) Uani 1 1 d . . . . .
H156 H 1.1681 0.1495 0.1154 0.061 Uiso 1 1 calc R U . . .
C157 C 1.2036(6) 0.0364(15) 0.1589(6) 0.052(4) Uani 1 1 d . . . . .
H157 H 1.2411 0.0668 0.1663 0.062 Uiso 1 1 calc R U . . .
C158 C 1.1920(6) -0.0587(12) 0.1784(6) 0.047(4) Uani 1 1 d . . . . .
H158 H 1.2221 -0.0931 0.1981 0.056 Uiso 1 1 calc R U . . .
C159 C 1.0045(5) 0.0352(13) 0.0775(5) 0.037(4) Uani 1 1 d . . . . .
C160 C 1.0561(5) 0.0839(12) 0.0858(5) 0.040(4) Uani 1 1 d . . . . .
C161 C 0.9479(6) 0.1981(12) 0.0460(5) 0.0384(10) Uani 1 1 d . . . . .
C162 C 0.9992(5) 0.2574(15) 0.0576(5) 0.0384(10) Uani 1 1 d . . . . .
C163 C 0.8914(7) 0.3535(14) 0.0448(7) 0.057(5) Uani 1 1 d . . . . .
C164 C 0.8385(6) 0.4019(14) 0.0370(6) 0.053(4) Uani 1 1 d . . . . .
H164 H 0.8028 0.3665 0.0293 0.063 Uiso 1 1 calc R U . . .
C165 C 0.8383(7) 0.4980(13) 0.0404(6) 0.051(4) Uani 1 1 d . . . . .
H165 H 0.8022 0.5337 0.0356 0.061 Uiso 1 1 calc R U . . .
C166 C 0.8918(8) 0.5478(14) 0.0511(6) 0.055(5) Uani 1 1 d . . . . .
H166 H 0.8900 0.6179 0.0523 0.067 Uiso 1 1 calc R U . . .
C167 C 0.9446(7) 0.5071(12) 0.0598(5) 0.044(4) Uani 1 1 d . . . . .
H167 H 0.9793 0.5448 0.0684 0.052 Uiso 1 1 calc R U . . .
C168 C 0.9456(6) 0.4044(15) 0.0554(5) 0.050(5) Uani 1 1 d . . . . .
P1A P 0.2632(5) 0.7703(9) 0.5084(5) 0.032(2) Uani 0.572(15) 1 d D . P B 1
F1A F 0.3155(9) 0.731(2) 0.5445(11) 0.107(8) Uani 0.572(15) 1 d D . P B 1
F2A F 0.2850(12) 0.7053(16) 0.4601(9) 0.070(4) Uani 0.572(15) 1 d D . P B 1
F3A F 0.3032(9) 0.8615(14) 0.4887(8) 0.071(3) Uani 0.572(15) 1 d D . P B 1
F4A F 0.2114(7) 0.8140(15) 0.4700(8) 0.061(5) Uani 0.572(15) 1 d D . P B 1
F5A F 0.2418(13) 0.8407(16) 0.5540(8) 0.071(5) Uani 0.572(15) 1 d D . P B 1
F6A F 0.2222(8) 0.6892(12) 0.5270(6) 0.071(3) Uani 0.572(15) 1 d D . P B 1
P1B P 0.2717(7) 0.7535(12) 0.5038(7) 0.032(2) Uani 0.428(15) 1 d D . P B 2
F1B F 0.3340(11) 0.750(3) 0.5327(16) 0.107(8) Uani 0.428(15) 1 d D . P B 2
F2B F 0.2978(16) 0.703(2) 0.4524(11) 0.070(4) Uani 0.428(15) 1 d D . P B 2
F3B F 0.2857(13) 0.8607(18) 0.4792(12) 0.071(3) Uani 0.428(15) 1 d D . P B 2
F4B F 0.2085(9) 0.760(2) 0.4729(11) 0.061(5) Uani 0.428(15) 1 d D . P B 2
F5B F 0.2437(17) 0.808(2) 0.5523(10) 0.071(5) Uani 0.428(15) 1 d D . P B 2
F6B F 0.2561(10) 0.6535(16) 0.5269(8) 0.071(3) Uani 0.428(15) 1 d D . P B 2
P2A P 0.2321(3) 0.2756(6) -0.0013(2) 0.0426(12) Uani 0.737(8) 1 d D . P C 1
F7A F 0.2916(5) 0.2606(15) 0.0342(4) 0.091(3) Uani 0.737(8) 1 d D . P C 1
F8A F 0.2596(5) 0.2186(11) -0.0506(4) 0.070(3) Uani 0.737(8) 1 d D . P C 1
F9A F 0.2570(6) 0.3800(11) -0.0220(4) 0.080(3) Uani 0.737(8) 1 d D . P C 1
F10A F 0.1731(5) 0.2901(16) -0.0344(5) 0.091(3) Uani 0.737(8) 1 d D . P C 1
F11A F 0.2046(6) 0.3307(12) 0.0480(4) 0.070(3) Uani 0.737(8) 1 d D . P C 1
F12A F 0.2066(7) 0.1790(11) 0.0209(5) 0.080(3) Uani 0.737(8) 1 d D . P C 1
P2B P 0.2301(7) 0.2828(13) -0.0075(6) 0.0426(12) Uani 0.263(8) 1 d D . P C 2
F7B F 0.2659(13) 0.197(2) 0.0225(10) 0.091(3) Uani 0.263(8) 1 d D . P C 2
F8B F 0.2269(12) 0.228(2) -0.0636(8) 0.070(3) Uani 0.263(8) 1 d D . P C 2
F9B F 0.2921(10) 0.335(2) -0.0210(11) 0.080(3) Uani 0.263(8) 1 d D . P C 2
F10B F 0.1959(12) 0.370(2) -0.0343(10) 0.091(3) Uani 0.263(8) 1 d D . P C 2
F11B F 0.2303(13) 0.339(2) 0.0478(9) 0.070(3) Uani 0.263(8) 1 d D . P C 2
F12B F 0.1708(10) 0.234(2) 0.0066(10) 0.080(3) Uani 0.263(8) 1 d D . P C 2
P3A P 0.5614(2) -0.0546(5) 0.2760(2) 0.0454(14) Uani 0.903(13) 1 d D . P D 1
F13A F 0.5446(5) -0.1600(8) 0.2535(4) 0.063(3) Uani 0.903(13) 1 d D . P D 1
F14A F 0.6291(4) -0.0755(10) 0.2669(4) 0.068(4) Uani 0.903(13) 1 d D . P D 1
F15A F 0.5536(4) -0.0092(10) 0.2182(4) 0.067(3) Uani 0.903(13) 1 d D . P D 1
F16A F 0.5762(4) 0.0545(9) 0.2982(5) 0.070(4) Uani 0.903(13) 1 d D . P D 1
F17A F 0.4928(4) -0.0342(9) 0.2862(4) 0.060(3) Uani 0.903(13) 1 d D . P D 1
F18A F 0.5687(5) -0.1013(13) 0.3340(3) 0.091(5) Uani 0.903(13) 1 d D . P D 1
P3B P 0.5489(17) -0.059(3) 0.2864(16) 0.0454(14) Uani 0.097(13) 1 d D . P D 2
F13B F 0.523(3) -0.127(5) 0.240(2) 0.063(3) Uani 0.097(13) 1 d D . P D 2
F14B F 0.613(2) -0.103(5) 0.279(3) 0.068(4) Uani 0.097(13) 1 d D . P D 2
F15B F 0.561(3) 0.027(4) 0.246(3) 0.067(3) Uani 0.097(13) 1 d D . P D 2
F16B F 0.574(3) 0.013(6) 0.333(3) 0.070(4) Uani 0.097(13) 1 d D . P D 2
F17B F 0.4839(19) -0.017(5) 0.295(3) 0.060(3) Uani 0.097(13) 1 d D . P D 2
F18B F 0.536(3) -0.145(5) 0.328(2) 0.091(5) Uani 0.097(13) 1 d D . P D 2
P4A P 0.9342(2) 0.0975(5) 0.2215(2) 0.0437(11) Uani 0.951(13) 1 d D . P E 1
F19A F 1.0040(4) 0.0771(9) 0.2134(4) 0.051(3) Uani 0.951(13) 1 d D . P E 1
F20A F 0.9273(4) 0.1403(11) 0.1648(3) 0.074(4) Uani 0.951(13) 1 d D . P E 1
F21A F 0.9495(4) 0.2026(8) 0.2472(4) 0.059(3) Uani 0.951(13) 1 d D . P E 1
F22A F 0.8648(4) 0.1157(9) 0.2304(4) 0.069(3) Uani 0.951(13) 1 d D . P E 1
F23A F 0.9398(4) 0.0498(9) 0.2802(3) 0.060(3) Uani 0.951(13) 1 d D . P E 1
F24A F 0.9193(4) -0.0096(9) 0.1981(5) 0.076(4) Uani 0.951(13) 1 d D . P E 1
P4B P 0.939(3) 0.103(6) 0.222(3) 0.0437(11) Uani 0.049(13) 1 d D . P E 2
F19B F 1.003(4) 0.054(9) 0.216(6) 0.051(3) Uani 0.049(13) 1 d D . P E 2
F20B F 0.964(5) 0.207(7) 0.212(5) 0.074(4) Uani 0.049(13) 1 d D . P E 2
F21B F 0.950(6) 0.111(11) 0.285(3) 0.059(3) Uani 0.049(13) 1 d D . P E 2
F22B F 0.874(4) 0.150(10) 0.228(6) 0.069(3) Uani 0.049(13) 1 d D . P E 2
F23B F 0.910(6) -0.005(7) 0.231(6) 0.060(3) Uani 0.049(13) 1 d D . P E 2
F24B F 0.926(6) 0.091(10) 0.160(3) 0.076(4) Uani 0.049(13) 1 d D . P E 2
Cl3A Cl 1.3466(18) -0.076(3) 0.2193(19) 0.122(4) Uani 0.675(14) 1 d D . P F 1
Cl4A Cl 1.4004(4) -0.2447(11) 0.1697(4) 0.100(3) Uani 0.675(14) 1 d D . P F 1
C170 C 1.3971(16) -0.172(3) 0.2258(11) 0.081(10) Uani 0.675(14) 1 d D . P F 1
H17A H 1.3861 -0.2135 0.2562 0.098 Uiso 0.675(14) 1 calc R U P F 1
H17B H 1.4371 -0.1439 0.2339 0.098 Uiso 0.675(14) 1 calc R U P F 1
Cl3B Cl 1.338(4) -0.053(6) 0.223(4) 0.122(4) Uani 0.325(14) 1 d D . P F 2
Cl4B Cl 1.4164(10) -0.2032(18) 0.1863(8) 0.100(3) Uani 0.325(14) 1 d D . P F 2
C171 C 1.379(4) -0.156(6) 0.2397(19) 0.081(10) Uani 0.325(14) 1 d D . P F 2
H17C H 1.3519 -0.2078 0.2532 0.098 Uiso 0.325(14) 1 calc R U P F 2
H17D H 1.4081 -0.1397 0.2686 0.098 Uiso 0.325(14) 1 calc R U P F 2
Cl1 Cl 1.1494(2) 0.1206(6) 0.2849(2) 0.106(2) Uani 1 1 d . . . . .
Cl2 Cl 1.0958(2) 0.2940(5) 0.33280(18) 0.0910(17) Uani 1 1 d . . . . .
C169 C 1.0993(8) 0.2144(17) 0.2778(7) 0.093(7) Uani 1 1 d . . . . .
H16C H 1.0593 0.1856 0.2708 0.111 Uiso 1 1 calc R U . . .
H16D H 1.1095 0.2539 0.2462 0.111 Uiso 1 1 calc R U . . .

loop_
_atom_site_aniso_label
_atom_site_aniso_U_11
_atom_site_aniso_U_22
_atom_site_aniso_U_33
_atom_site_aniso_U_23
_atom_site_aniso_U_13
_atom_site_aniso_U_12
Ir1A 0.0265(3) 0.0279(5) 0.0268(8) -0.0011(6) -0.0059(5) 0.0003(3)
C1A 0.040(6) 0.024(8) 0.072(10) 0.012(7) -0.009(6) -0.001(6)
C2A 0.035(7) 0.071(15) 0.069(10) 0.012(9) -0.005(7) -0.004(8)
C3A 0.060(9) 0.042(11) 0.066(10) 0.029(9) -0.005(7) -0.020(8)
C4A 0.040(6) 0.024(8) 0.072(10) 0.012(7) -0.009(6) -0.001(6)
C5A 0.035(7) 0.071(15) 0.069(10) 0.012(9) -0.005(7) -0.004(8)
C6A 0.060(9) 0.042(11) 0.066(10) 0.029(9) -0.005(7) -0.020(8)
C7A 0.052(7) 0.059(11) 0.039(7) -0.007(7) -0.015(5) 0.017(7)
C8A 0.033(7) 0.083(14) 0.057(9) -0.028(9) 0.003(6) 0.001(7)
C9A 0.055(8) 0.035(9) 0.061(8) -0.006(6) 0.004(6) 0.003(6)
C10A 0.052(7) 0.059(11) 0.039(7) -0.007(7) -0.015(5) 0.017(7)
C11A 0.033(7) 0.083(14) 0.057(9) -0.028(9) 0.003(6) 0.001(7)
N1A 0.055(8) 0.035(9) 0.061(8) -0.006(6) 0.004(6) 0.003(6)
C12A 0.032(5) 0.040(9) 0.071(9) 0.019(7) 0.001(5) 0.006(5)
C13A 0.042(8) 0.040(10) 0.070(8) 0.019(7) 0.014(6) 0.000(6)
C14A 0.026(7) 0.057(11) 0.071(9) 0.015(8) -0.008(6) -0.009(7)
C15A 0.032(5) 0.040(9) 0.071(9) 0.019(7) 0.001(5) 0.006(5)
C16A 0.042(8) 0.040(10) 0.070(8) 0.019(7) 0.014(6) 0.000(6)
C17A 0.026(7) 0.057(11) 0.071(9) 0.015(8) -0.008(6) -0.009(7)
C18A 0.071(10) 0.048(10) 0.071(10) -0.012(8) -0.007(8) 0.020(8)
C19A 0.092(12) 0.088(14) 0.063(10) -0.017(9) 0.000(8) 0.041(10)
C20A 0.068(7) 0.029(5) 0.040(6) 0.001(4) -0.015(5) 0.014(5)
C21A 0.071(10) 0.048(10) 0.071(10) -0.012(8) -0.007(8) 0.020(8)
C22A 0.092(12) 0.088(14) 0.063(10) -0.017(9) 0.000(8) 0.041(10)
N2A 0.068(7) 0.029(5) 0.040(6) 0.001(4) -0.015(5) 0.014(5)
Ir1B 0.0265(3) 0.0279(5) 0.0268(8) -0.0011(6) -0.0059(5) 0.0003(3)
C1B 0.032(5) 0.040(9) 0.071(9) 0.019(7) 0.001(5) 0.006(5)
C2B 0.026(7) 0.057(11) 0.071(9) 0.015(8) -0.008(6) -0.009(7)
C3B 0.042(8) 0.040(10) 0.070(8) 0.019(7) 0.014(6) 0.000(6)
C4B 0.032(5) 0.040(9) 0.071(9) 0.019(7) 0.001(5) 0.006(5)
C5B 0.026(7) 0.057(11) 0.071(9) 0.015(8) -0.008(6) -0.009(7)
C6B 0.042(8) 0.040(10) 0.070(8) 0.019(7) 0.014(6) 0.000(6)
C7B 0.092(12) 0.088(14) 0.063(10) -0.017(9) 0.000(8) 0.041(10)
C8B 0.071(10) 0.048(10) 0.071(10) -0.012(8) -0.007(8) 0.020(8)
C9B 0.055(8) 0.035(9) 0.061(8) -0.006(6) 0.004(6) 0.003(6)
C10B 0.092(12) 0.088(14) 0.063(10) -0.017(9) 0.000(8) 0.041(10)
C11B 0.071(10) 0.048(10) 0.071(10) -0.012(8) -0.007(8) 0.020(8)
N1B 0.055(8) 0.035(9) 0.061(8) -0.006(6) 0.004(6) 0.003(6)
C12B 0.040(6) 0.024(8) 0.072(10) 0.012(7) -0.009(6) -0.001(6)
C13B 0.037(15) 0.014(14) 0.041(16) 0.008(12) 0.013(12) -0.008(11)
C14B 0.068(7) 0.029(5) 0.040(6) 0.001(4) -0.015(5) 0.014(5)
C15B 0.040(6) 0.024(8) 0.072(10) 0.012(7) -0.009(6) -0.001(6)
C16B 0.037(15) 0.014(14) 0.041(16) 0.008(12) 0.013(12) -0.008(11)
C17B 0.068(7) 0.029(5) 0.040(6) 0.001(4) -0.015(5) 0.014(5)
C18B 0.052(7) 0.059(11) 0.039(7) -0.007(7) -0.015(5) 0.017(7)
C19B 0.040(14) 0.025(14) 0.017(12) -0.001(10) -0.012(10) -0.009(11)
C20B 0.068(7) 0.029(5) 0.040(6) 0.001(4) -0.015(5) 0.014(5)
C21B 0.052(7) 0.059(11) 0.039(7) -0.007(7) -0.015(5) 0.017(7)
C22B 0.040(14) 0.025(14) 0.017(12) -0.001(10) -0.012(10) -0.009(11)
N2B 0.068(7) 0.029(5) 0.040(6) 0.001(4) -0.015(5) 0.014(5)
N3 0.026(5) 0.025(7) 0.068(7) 0.001(6) -0.003(5) 0.000(5)
N4 0.022(5) 0.029(8) 0.041(6) -0.003(5) -0.004(4) 0.002(4)
C23 0.020(6) 0.030(9) 0.061(9) 0.003(7) -0.001(5) 0.007(5)
C24 0.026(6) 0.041(9) 0.056(8) -0.023(8) 0.007(5) -0.001(6)
C25 0.031(6) 0.036(9) 0.036(7) 0.001(6) 0.007(5) -0.008(6)
C26 0.028(6) 0.027(9) 0.036(6) -0.002(6) 0.006(5) 0.005(5)
C27 0.024(6) 0.030(9) 0.034(7) -0.003(6) 0.010(5) -0.004(5)
C28 0.041(7) 0.029(9) 0.027(6) -0.005(6) 0.009(5) -0.002(6)
C29 0.033(6) 0.028(9) 0.031(7) -0.002(6) -0.001(5) 0.000(6)
C30 0.034(7) 0.043(11) 0.049(8) -0.002(8) -0.011(6) 0.007(7)
C31 0.026(6) 0.038(10) 0.066(9) -0.007(8) 0.002(6) 0.010(6)
C32 0.030(6) 0.028(9) 0.060(8) -0.008(7) -0.002(5) -0.004(6)
C33 0.049(7) 0.018(8) 0.028(6) 0.005(5) 0.010(5) 0.000(6)
C34 0.027(6) 0.031(10) 0.036(7) -0.004(6) -0.007(5) 0.008(6)
S1 0.0437(19) 0.038(2) 0.047(2) 0.0117(17) 0.0052(15) 0.0022(15)
S2 0.048(2) 0.040(3) 0.053(2) -0.0028(19) -0.0210(17) 0.0036(18)
C35 0.049(8) 0.056(12) 0.030(7) 0.005(8) -0.004(5) 0.004(8)
C36 0.037(8) 0.043(11) 0.042(8) 0.004(7) 0.000(6) 0.005(7)
N5 0.049(7) 0.028(8) 0.052(7) 0.003(6) 0.002(5) -0.012(5)
N6 0.042(6) 0.050(9) 0.035(6) 0.000(6) -0.005(4) 0.007(6)
C37 0.053(9) 0.061(13) 0.033(7) 0.008(8) 0.009(6) -0.006(8)
C38 0.073(10) 0.021(9) 0.064(9) 0.002(8) 0.008(7) 0.000(8)
C39 0.095(13) 0.047(12) 0.043(8) -0.003(7) 0.002(8) 0.006(10)
C40 0.099(12) 0.037(11) 0.043(8) 0.002(8) -0.004(7) 0.025(10)
C41 0.049(8) 0.059(13) 0.034(7) 0.005(7) -0.002(6) 0.010(7)
C42 0.074(10) 0.024(10) 0.027(7) 0.007(6) -0.012(6) 0.000(7)
Ir2 0.0253(2) 0.0289(4) 0.0392(3) 0.0053(2) 0.00073(18) 0.0027(2)
S3 0.0321(17) 0.037(3) 0.057(2) 0.0123(19) 0.0035(15) -0.0039(16)
S4 0.0339(18) 0.034(3) 0.050(2) 0.0024(19) -0.0131(15) 0.0062(16)
N7 0.026(5) 0.027(7) 0.042(6) 0.008(5) 0.005(4) 0.009(4)
N8 0.034(6) 0.030(9) 0.040(6) 0.002(5) -0.007(5) 0.005(5)
N9 0.029(5) 0.031(8) 0.034(5) 0.006(6) -0.004(4) 0.004(5)
N10 0.027(5) 0.025(8) 0.046(6) 0.001(5) -0.001(4) -0.001(4)
N11 0.039(6) 0.035(10) 0.035(6) -0.001(6) 0.005(5) 0.004(5)
N12 0.041(6) 0.015(7) 0.059(7) 0.006(6) -0.006(5) 0.014(5)
C43 0.025(5) 0.025(8) 0.043(7) 0.010(6) 0.002(5) -0.007(5)
C44 0.033(6) 0.030(9) 0.060(8) 0.009(7) -0.004(5) 0.002(6)
C45 0.043(7) 0.044(11) 0.069(9) 0.006(9) 0.004(6) 0.012(7)
C46 0.032(7) 0.058(13) 0.093(12) 0.037(10) -0.006(7) 0.013(7)
C47 0.046(7) 0.049(12) 0.045(8) 0.010(7) -0.013(6) 0.000(7)
C48 0.038(6) 0.025(8) 0.063(8) 0.011(7) -0.003(6) -0.001(6)
C49 0.040(7) 0.033(10) 0.035(7) 0.010(6) 0.001(6) -0.009(6)
C50 0.062(9) 0.050(12) 0.046(8) 0.014(8) 0.005(7) 0.004(8)
C51 0.058(9) 0.048(11) 0.051(9) -0.005(8) 0.013(7) 0.004(8)
C52 0.081(11) 0.052(12) 0.046(9) 0.007(8) 0.020(8) 0.020(9)
C53 0.035(7) 0.054(12) 0.055(9) 0.014(9) -0.006(6) -0.009(8)
C54 0.035(6) 0.019(8) 0.070(9) 0.016(7) 0.019(6) 0.007(5)
C55 0.080(11) 0.054(12) 0.066(11) 0.012(9) 0.011(8) -0.005(9)
C56 0.098(14) 0.062(14) 0.099(14) 0.047(12) 0.035(11) -0.009(11)
C57 0.068(11) 0.025(10) 0.101(14) 0.013(10) 0.018(10) -0.004(8)
C58 0.047(8) 0.031(11) 0.095(13) 0.016(9) -0.015(8) 0.004(7)
C59 0.023(6) 0.052(12) 0.058(9) 0.006(8) 0.001(6) -0.001(6)
C60 0.026(7) 0.037(11) 0.052(9) 0.002(8) -0.012(6) 0.011(6)
C61 0.048(8) 0.046(12) 0.067(10) -0.018(9) -0.022(7) 0.022(8)
C62 0.058(9) 0.060(14) 0.042(8) -0.019(8) -0.008(7) 0.010(8)
C63 0.072(10) 0.054(13) 0.041(8) 0.008(9) 0.009(7) 0.022(10)
C64 0.045(7) 0.037(10) 0.041(8) 0.007(7) 0.009(6) 0.001(6)
C65 0.018(6) 0.065(13) 0.065(10) 0.020(9) -0.016(6) -0.006(7)
C66 0.046(8) 0.038(12) 0.082(11) 0.014(9) -0.021(8) -0.009(8)
C67 0.046(8) 0.024(9) 0.052(8) 0.018(7) -0.003(6) -0.004(6)
C68 0.026(6) 0.042(11) 0.037(7) 0.006(7) 0.000(5) 0.011(6)
C69 0.023(6) 0.024(9) 0.034(7) 0.006(6) 0.003(5) 0.003(5)
C70 0.025(5) 0.027(8) 0.030(6) 0.005(6) 0.004(4) 0.006(6)
C71 0.029(6) 0.024(9) 0.028(6) -0.003(6) -0.006(5) 0.004(5)
C72 0.027(6) 0.032(10) 0.053(8) 0.004(8) -0.008(5) 0.006(6)
C73 0.035(6) 0.023(10) 0.060(8) -0.004(7) -0.009(6) -0.006(6)
C74 0.037(6) 0.009(7) 0.057(8) -0.002(6) 0.000(5) 0.004(6)
C75 0.034(6) 0.016(8) 0.040(7) 0.004(6) 0.002(5) -0.002(5)
C76 0.029(6) 0.022(9) 0.037(7) -0.002(6) -0.008(5) 0.005(6)
C77 0.037(2) 0.043(3) 0.035(2) 0.007(2) -0.0034(18) -0.004(2)
C78 0.037(2) 0.043(3) 0.035(2) 0.007(2) -0.0034(18) -0.004(2)
C79 0.052(8) 0.012(7) 0.035(7) 0.012(6) 0.011(6) 0.003(6)
C80 0.049(9) 0.052(13) 0.029(7) 0.015(7) 0.004(6) 0.004(8)
C81 0.055(9) 0.041(12) 0.055(9) -0.001(8) 0.002(7) 0.018(8)
C82 0.050(9) 0.063(14) 0.051(9) 0.017(9) 0.010(7) -0.006(9)
C83 0.053(9) 0.038(11) 0.071(10) 0.017(9) -0.021(7) -0.003(8)
C84 0.043(8) 0.033(10) 0.027(6) 0.010(6) -0.008(5) 0.008(6)
Ir3 0.0297(2) 0.0271(3) 0.0308(2) 0.0002(3) 0.00028(19) -0.0006(2)
S5 0.041(2) 0.032(3) 0.065(3) 0.0070(19) -0.0158(17) 0.0014(16)
S6 0.0358(17) 0.040(2) 0.055(2) 0.0172(18) 0.0074(15) 0.0032(15)
N13 0.025(4) 0.028(7) 0.035(5) -0.001(4) -0.001(4) 0.006(4)
N14 0.062(5) 0.038(5) 0.038(4) -0.005(4) 0.001(4) 0.007(4)
N15 0.031(5) 0.030(8) 0.025(5) -0.002(5) 0.005(4) -0.002(5)
N16 0.025(5) 0.038(8) 0.023(5) -0.001(5) 0.003(4) -0.002(5)
N17 0.043(6) 0.026(7) 0.044(6) 0.005(6) 0.007(4) 0.003(5)
N18 0.050(7) 0.047(10) 0.043(7) 0.009(6) 0.007(5) 0.005(6)
C85 0.028(5) 0.027(8) 0.039(6) 0.000(6) -0.002(4) 0.001(5)
C86 0.054(7) 0.038(9) 0.038(7) 0.011(6) -0.002(6) -0.001(6)
C87 0.049(8) 0.065(12) 0.062(9) 0.024(9) 0.000(7) -0.009(8)
C88 0.072(11) 0.049(11) 0.093(13) 0.026(10) 0.002(9) -0.008(8)
C89 0.058(8) 0.019(8) 0.095(12) -0.001(8) -0.016(8) -0.003(6)
C90 0.032(6) 0.023(8) 0.069(9) -0.006(6) -0.018(6) 0.014(5)
C91 0.020(5) 0.032(7) 0.041(7) -0.001(5) -0.009(4) 0.007(5)
C92 0.053(8) 0.026(8) 0.070(9) -0.012(7) -0.017(7) 0.004(6)
C93 0.058(9) 0.122(18) 0.048(9) -0.041(10) -0.002(7) 0.008(10)
C94 0.071(9) 0.072(13) 0.053(9) -0.020(9) 0.023(7) -0.017(9)
C95 0.052(7) 0.037(8) 0.032(6) 0.005(6) 0.002(5) -0.005(6)
C96 0.039(6) 0.018(7) 0.022(5) 0.005(4) -0.009(4) -0.005(5)
C97 0.041(7) 0.055(12) 0.044(7) 0.002(7) 0.011(5) 0.012(7)
C98 0.038(7) 0.055(10) 0.060(8) 0.012(8) 0.013(6) 0.004(7)
C99 0.042(7) 0.047(9) 0.062(8) 0.014(7) -0.008(6) 0.002(6)
C100 0.049(7) 0.035(9) 0.067(8) 0.000(7) -0.031(6) 0.001(6)
C101 0.045(6) 0.025(8) 0.036(6) 0.004(5) -0.006(5) 0.010(5)
C102 0.044(7) 0.040(8) 0.026(6) -0.003(5) -0.008(5) 0.000(6)
C103 0.064(8) 0.062(10) 0.049(7) -0.026(7) -0.022(6) 0.012(7)
C104 0.062(5) 0.038(5) 0.038(4) -0.005(4) 0.001(4) 0.007(4)
C105 0.056(8) 0.059(10) 0.047(8) -0.008(7) 0.000(6) 0.017(7)
C106 0.044(6) 0.033(7) 0.027(6) 0.000(5) -0.005(5) 0.003(5)
C107 0.039(7) 0.027(9) 0.034(7) 0.000(6) -0.001(5) 0.000(6)
C108 0.036(6) 0.033(9) 0.039(7) 0.004(7) -0.002(5) 0.000(6)
C109 0.044(7) 0.030(8) 0.037(7) -0.003(6) -0.002(6) -0.002(6)
C110 0.035(6) 0.037(10) 0.026(6) -0.006(6) -0.001(5) -0.008(6)
C111 0.031(6) 0.034(10) 0.026(6) -0.002(6) 0.000(5) 0.003(6)
C112 0.025(6) 0.025(8) 0.029(6) -0.003(6) 0.001(4) 0.000(5)
C113 0.027(6) 0.026(9) 0.048(8) -0.007(7) -0.001(5) 0.001(6)
C114 0.029(6) 0.032(10) 0.050(8) -0.008(7) 0.003(5) -0.003(6)
C115 0.035(7) 0.039(10) 0.041(7) 0.005(7) 0.000(5) -0.021(6)
C116 0.030(6) 0.031(8) 0.030(6) 0.004(6) 0.003(4) -0.007(6)
C117 0.036(7) 0.030(9) 0.041(7) -0.008(6) -0.001(5) 0.010(6)
C118 0.039(7) 0.035(11) 0.040(8) -0.001(7) 0.002(6) -0.001(6)
C119 0.041(6) 0.020(8) 0.033(6) 0.006(6) 0.006(5) 0.005(6)
C120 0.037(7) 0.036(10) 0.034(7) 0.000(6) 0.005(5) 0.001(6)
C121 0.072(10) 0.020(9) 0.047(8) 0.003(7) 0.011(7) 0.010(7)
C122 0.045(7) 0.044(11) 0.053(8) 0.004(8) 0.000(6) -0.001(7)
C123 0.056(9) 0.037(10) 0.068(10) -0.017(8) -0.013(7) 0.004(7)
C124 0.039(7) 0.053(12) 0.055(8) 0.004(8) 0.013(6) 0.016(7)
C125 0.043(7) 0.036(10) 0.057(8) 0.020(7) 0.005(6) 0.004(6)
C126 0.044(8) 0.044(12) 0.051(9) 0.014(8) 0.023(6) 0.008(7)
Ir4 0.0284(2) 0.0290(4) 0.0409(3) 0.0015(2) -0.00807(19) 0.0032(2)
S7 0.0411(19) 0.041(3) 0.042(2) 0.0024(19) -0.0170(16) 0.0096(18)
S8 0.0347(18) 0.045(3) 0.063(2) 0.012(2) 0.0024(16) -0.0011(17)
N19 0.031(6) 0.040(10) 0.050(7) 0.001(6) -0.004(5) 0.012(5)
N20 0.035(6) 0.045(9) 0.035(6) 0.006(6) -0.002(5) -0.009(5)
N21 0.032(5) 0.031(9) 0.038(6) 0.000(5) -0.003(4) 0.003(5)
N22 0.029(5) 0.035(8) 0.045(6) -0.006(7) -0.006(4) 0.001(5)
N23 0.036(6) 0.081(13) 0.050(7) 0.008(8) -0.002(5) -0.016(7)
N24 0.053(7) 0.031(10) 0.067(8) 0.013(7) -0.008(6) -0.014(6)
C127 0.032(6) 0.054(11) 0.030(6) 0.001(6) -0.015(5) 0.001(6)
C128 0.039(7) 0.029(8) 0.058(9) 0.004(7) -0.003(6) 0.007(6)
C129 0.039(7) 0.045(10) 0.066(9) 0.000(8) -0.010(6) 0.001(6)
C130 0.050(9) 0.052(13) 0.083(12) 0.008(10) -0.030(8) -0.008(8)
C131 0.032(7) 0.041(11) 0.064(10) -0.010(8) -0.019(6) -0.004(6)
C132 0.037(7) 0.019(8) 0.061(9) 0.000(7) -0.016(6) 0.015(6)
C133 0.046(8) 0.030(11) 0.051(9) -0.009(8) -0.024(7) 0.016(7)
C134 0.049(8) 0.048(12) 0.048(8) -0.002(8) -0.014(7) -0.003(7)
C135 0.059(10) 0.081(18) 0.051(9) -0.001(10) 0.000(8) 0.023(10)
C136 0.050(8) 0.069(15) 0.047(8) -0.006(10) -0.010(6) 0.002(9)
C137 0.041(7) 0.046(11) 0.053(9) -0.006(8) -0.012(6) 0.009(7)
C138 0.030(6) 0.025(8) 0.055(8) 0.005(6) -0.003(5) 0.002(5)
C139 0.048(8) 0.038(10) 0.068(9) 0.003(8) -0.013(6) -0.004(7)
C140 0.039(7) 0.043(11) 0.097(12) 0.013(10) -0.015(7) 0.000(7)
C141 0.042(8) 0.047(11) 0.048(8) 0.008(7) -0.019(6) 0.002(7)
C142 0.035(7) 0.052(13) 0.061(9) 0.026(8) -0.018(6) -0.020(7)
C143 0.029(5) 0.050(10) 0.033(6) 0.022(7) -0.006(5) -0.010(6)
C144 0.030(6) 0.039(11) 0.044(8) 0.021(7) -0.008(5) -0.005(6)
C145 0.037(7) 0.064(13) 0.027(6) -0.004(7) -0.002(5) -0.010(7)
C146 0.063(10) 0.089(17) 0.037(8) -0.001(9) -0.003(7) 0.002(9)
C147 0.038(7) 0.068(13) 0.057(9) -0.019(8) -0.003(6) 0.001(7)
C148 0.034(7) 0.048(11) 0.044(7) -0.003(8) 0.005(5) 0.014(7)
C149 0.036(6) 0.058(12) 0.039(7) 0.006(8) -0.012(5) -0.009(8)
C150 0.027(6) 0.043(12) 0.054(8) -0.012(8) -0.008(5) 0.001(7)
C151 0.029(6) 0.040(11) 0.038(7) -0.006(8) -0.015(5) -0.006(7)
C152 0.033(7) 0.034(10) 0.041(8) -0.002(7) 0.001(6) -0.001(6)
C153 0.024(5) 0.034(9) 0.029(6) -0.012(7) -0.001(4) 0.001(6)
C154 0.040(8) 0.033(10) 0.032(7) -0.008(6) 0.002(6) 0.001(6)
C155 0.035(7) 0.029(9) 0.032(7) -0.003(6) 0.003(5) -0.011(6)
C156 0.028(7) 0.056(13) 0.068(10) -0.006(9) -0.007(7) -0.010(7)
C157 0.028(7) 0.052(13) 0.075(10) 0.001(9) -0.009(7) -0.015(7)
C158 0.053(8) 0.022(9) 0.064(9) 0.002(7) -0.015(7) -0.002(7)
C159 0.029(7) 0.045(11) 0.036(8) -0.001(7) 0.005(5) 0.000(7)
C160 0.036(7) 0.044(12) 0.038(8) 0.004(7) -0.002(6) 0.008(7)
C161 0.037(2) 0.043(3) 0.035(2) 0.007(2) -0.0034(18) -0.004(2)
C162 0.037(2) 0.043(3) 0.035(2) 0.007(2) -0.0034(18) -0.004(2)
C163 0.052(10) 0.031(11) 0.088(12) -0.010(9) 0.010(8) 0.005(8)
C164 0.032(7) 0.037(12) 0.089(11) -0.001(10) -0.001(7) 0.008(7)
C165 0.056(9) 0.033(11) 0.063(9) 0.001(8) -0.017(7) 0.020(8)
C166 0.083(12) 0.028(10) 0.055(10) 0.015(8) 0.006(9) -0.002(9)
C167 0.059(10) 0.015(9) 0.057(9) -0.003(7) 0.002(7) -0.007(7)
C168 0.032(7) 0.072(15) 0.048(8) -0.012(9) 0.000(6) 0.001(8)
P1A 0.026(3) 0.028(4) 0.042(3) -0.006(3) 0.003(2) 0.005(3)
F1A 0.081(12) 0.113(14) 0.122(14) 0.011(10) -0.069(12) 0.027(11)
F2A 0.077(12) 0.048(6) 0.086(8) -0.023(6) 0.024(6) 0.020(6)
F3A 0.078(9) 0.045(5) 0.092(6) -0.010(5) 0.024(6) -0.020(5)
F4A 0.042(5) 0.075(14) 0.066(6) 0.005(11) -0.009(4) 0.011(9)
F5A 0.089(7) 0.063(14) 0.064(6) -0.029(7) 0.022(5) -0.009(10)
F6A 0.078(9) 0.045(5) 0.092(6) -0.010(5) 0.024(6) -0.020(5)
P1B 0.026(3) 0.028(4) 0.042(3) -0.006(3) 0.003(2) 0.005(3)
F1B 0.081(12) 0.113(14) 0.122(14) 0.011(10) -0.069(12) 0.027(11)
F2B 0.077(12) 0.048(6) 0.086(8) -0.023(6) 0.024(6) 0.020(6)
F3B 0.078(9) 0.045(5) 0.092(6) -0.010(5) 0.024(6) -0.020(5)
F4B 0.042(5) 0.075(14) 0.066(6) 0.005(11) -0.009(4) 0.011(9)
F5B 0.089(7) 0.063(14) 0.064(6) -0.029(7) 0.022(5) -0.009(10)
F6B 0.078(9) 0.045(5) 0.092(6) -0.010(5) 0.024(6) -0.020(5)
P2A 0.0425(18) 0.047(3) 0.037(2) 0.006(2) -0.0081(16) -0.008(2)
F7A 0.060(5) 0.126(10) 0.085(6) 0.014(7) -0.033(4) -0.003(6)
F8A 0.061(7) 0.090(8) 0.059(4) -0.007(4) 0.005(4) 0.008(6)
F9A 0.112(8) 0.051(7) 0.078(5) 0.016(5) 0.011(5) -0.031(6)
F10A 0.060(5) 0.126(10) 0.085(6) 0.014(7) -0.033(4) -0.003(6)
F11A 0.061(7) 0.090(8) 0.059(4) -0.007(4) 0.005(4) 0.008(6)
F12A 0.112(8) 0.051(7) 0.078(5) 0.016(5) 0.011(5) -0.031(6)
P2B 0.0425(18) 0.047(3) 0.037(2) 0.006(2) -0.0081(16) -0.008(2)
F7B 0.060(5) 0.126(10) 0.085(6) 0.014(7) -0.033(4) -0.003(6)
F8B 0.061(7) 0.090(8) 0.059(4) -0.007(4) 0.005(4) 0.008(6)
F9B 0.112(8) 0.051(7) 0.078(5) 0.016(5) 0.011(5) -0.031(6)
F10B 0.060(5) 0.126(10) 0.085(6) 0.014(7) -0.033(4) -0.003(6)
F11B 0.061(7) 0.090(8) 0.059(4) -0.007(4) 0.005(4) 0.008(6)
F12B 0.112(8) 0.051(7) 0.078(5) 0.016(5) 0.011(5) -0.031(6)
P3A 0.035(2) 0.055(3) 0.047(3) -0.013(2) -0.0042(19) 0.013(2)
F13A 0.067(7) 0.029(7) 0.093(8) 0.008(6) 0.000(5) -0.001(5)
F14A 0.037(5) 0.088(11) 0.080(7) -0.023(7) 0.008(4) 0.014(5)
F15A 0.088(7) 0.062(9) 0.051(6) -0.011(6) 0.006(5) 0.026(6)
F16A 0.052(5) 0.069(10) 0.090(8) -0.040(7) 0.006(5) -0.001(6)
F17A 0.049(6) 0.062(9) 0.070(7) -0.002(6) 0.007(5) 0.013(5)
F18A 0.064(7) 0.150(16) 0.060(6) 0.021(9) -0.005(5) 0.041(9)
P3B 0.035(2) 0.055(3) 0.047(3) -0.013(2) -0.0042(19) 0.013(2)
F13B 0.067(7) 0.029(7) 0.093(8) 0.008(6) 0.000(5) -0.001(5)
F14B 0.037(5) 0.088(11) 0.080(7) -0.023(7) 0.008(4) 0.014(5)
F15B 0.088(7) 0.062(9) 0.051(6) -0.011(6) 0.006(5) 0.026(6)
F16B 0.052(5) 0.069(10) 0.090(8) -0.040(7) 0.006(5) -0.001(6)
F17B 0.049(6) 0.062(9) 0.070(7) -0.002(6) 0.007(5) 0.013(5)
F18B 0.064(7) 0.150(16) 0.060(6) 0.021(9) -0.005(5) 0.041(9)
P4A 0.038(2) 0.047(3) 0.046(2) -0.011(2) -0.0004(16) 0.0044(18)
F19A 0.028(4) 0.064(8) 0.062(5) -0.008(5) -0.006(4) 0.008(4)
F20A 0.071(6) 0.113(11) 0.039(5) 0.001(6) 0.000(4) 0.034(7)
F21A 0.069(6) 0.043(7) 0.064(7) -0.018(5) 0.009(5) 0.007(5)
F22A 0.037(5) 0.089(10) 0.080(6) -0.034(6) -0.001(4) 0.010(5)
F23A 0.080(6) 0.048(8) 0.053(5) 0.014(5) 0.004(4) 0.005(5)
F24A 0.054(6) 0.074(9) 0.100(8) -0.054(7) 0.001(5) -0.001(5)
P4B 0.038(2) 0.047(3) 0.046(2) -0.011(2) -0.0004(16) 0.0044(18)
F19B 0.028(4) 0.064(8) 0.062(5) -0.008(5) -0.006(4) 0.008(4)
F20B 0.071(6) 0.113(11) 0.039(5) 0.001(6) 0.000(4) 0.034(7)
F21B 0.069(6) 0.043(7) 0.064(7) -0.018(5) 0.009(5) 0.007(5)
F22B 0.037(5) 0.089(10) 0.080(6) -0.034(6) -0.001(4) 0.010(5)
F23B 0.080(6) 0.048(8) 0.053(5) 0.014(5) 0.004(4) 0.005(5)
F24B 0.054(6) 0.074(9) 0.100(8) -0.054(7) 0.001(5) -0.001(5)
Cl3A 0.069(12) 0.11(2) 0.183(9) 0.010(12) -0.023(8) 0.015(8)
Cl4A 0.101(6) 0.119(10) 0.079(6) -0.002(6) -0.004(4) -0.038(5)
C170 0.07(3) 0.10(2) 0.077(19) 0.041(17) -0.011(16) -0.029(16)
Cl3B 0.069(12) 0.11(2) 0.183(9) 0.010(12) -0.023(8) 0.015(8)
Cl4B 0.101(6) 0.119(10) 0.079(6) -0.002(6) -0.004(4) -0.038(5)
C171 0.07(3) 0.10(2) 0.077(19) 0.041(17) -0.011(16) -0.029(16)
Cl1 0.062(3) 0.095(5) 0.160(5) 0.009(4) -0.013(3) 0.002(3)
Cl2 0.096(3) 0.097(5) 0.080(3) 0.010(3) 0.006(2) -0.024(3)
C169 0.071(11) 0.12(2) 0.087(13) -0.044(12) -0.016(10) 0.018(11)

loop_
_atom_type_symbol
_atom_type_description
_atom_type_scat_dispersion_real
_atom_type_scat_dispersion_imag
_atom_type_scat_source
C C 0.0033 0.0016 'International Tables Vol C Tables 4.2.6.8 and 6.1.1.4'
H H 0.0000 0.0000 'International Tables Vol C Tables 4.2.6.8 and 6.1.1.4'
N N 0.0061 0.0033 'International Tables Vol C Tables 4.2.6.8 and 6.1.1.4'
F F 0.0171 0.0103 'International Tables Vol C Tables 4.2.6.8 and 6.1.1.4'
P P 0.1023 0.0942 'International Tables Vol C Tables 4.2.6.8 and 6.1.1.4'
S S 0.1246 0.1234 'International Tables Vol C Tables 4.2.6.8 and 6.1.1.4'
Ir Ir -1.4442 7.9887 'International Tables Vol C Tables 4.2.6.8 and 6.1.1.4'
Cl Cl 0.1484 0.1585 'International Tables Vol C Tables 4.2.6.8 and 6.1.1.4'

loop_
_geom_angle_atom_site_label_1
_geom_angle_atom_site_label_2
_geom_angle_atom_site_label_3
_geom_angle
C1A Ir1A N2A 93.7(6)
C1A Ir1A N1A 81.9(6)
N2A Ir1A N1A 173.7(5)
C1A Ir1A C12A 87.6(5)
N2A Ir1A C12A 80.5(5)
N1A Ir1A C12A 94.7(5)
C1A Ir1A N4 101.0(5)
N2A Ir1A N4 95.0(4)
N1A Ir1A N4 90.3(4)
C12A Ir1A N4 170.6(5)
C1A Ir1A N3 177.6(5)
N2A Ir1A N3 84.1(5)
N1A Ir1A N3 100.4(5)
C12A Ir1A N3 93.0(5)
N4 Ir1A N3 78.3(4)
C2A C1A C6A 120.0
C2A C1A Ir1A 128.0(8)
C6A C1A Ir1A 112.0(8)
C1A C2A C3A 120.0
C1A C2A H2A 120.0
C3A C2A H2A 120.0
C4A C3A C2A 120.0
C4A C3A H3A 120.0
C2A C3A H3A 120.0
C3A C4A C5A 120.0
C3A C4A H4A 120.0
C5A C4A H4A 120.0
C6A C5A C4A 120.0
C6A C5A H5A 120.0
C4A C5A H5A 120.0
C5A C6A C1A 120.0
C5A C6A C7A 120.2(11)
C1A C6A C7A 119.6(11)
C8A C7A N1A 120.0
C8A C7A C6A 129.2(10)
N1A C7A C6A 109.4(10)
C9A C8A C7A 120.0
C9A C8A H8A 120.0
C7A C8A H8A 120.0
C8A C9A C10A 120.0
C8A C9A H9A 120.0
C10A C9A H9A 120.0
C9A C10A C11A 120.0
C9A C10A H10A 120.0
C11A C10A H10A 120.0
N1A C11A C10A 120.0
N1A C11A H11A 120.0
C10A C11A H11A 120.0
C11A N1A C7A 120.0
C11A N1A Ir1A 123.7(7)
C7A N1A Ir1A 116.3(7)
C13A C12A C17A 120.0
C13A C12A Ir1A 126.2(7)
C17A C12A Ir1A 112.6(7)
C14A C13A C12A 120.0
C14A C13A H13A 120.0
C12A C13A H13A 120.0
C13A C14A C15A 120.0
C13A C14A H14A 120.0
C15A C14A H14A 120.0
C16A C15A C14A 120.0
C16A C15A H15A 120.0
C14A C15A H15A 120.0
C15A C16A C17A 120.0
C15A C16A H16A 120.0
C17A C16A H16A 120.0
C16A C17A C12A 120.0
C16A C17A C18A 124.2(9)
C12A C17A C18A 115.7(9)
C19A C18A N2A 120.0
C19A C18A C17A 126.8(9)
N2A C18A C17A 113.2(9)
C20A C19A C18A 120.0
C20A C19A H19A 120.0
C18A C19A H19A 120.0
C19A C20A C21A 120.0
C19A C20A H20A 120.0
C21A C20A H20A 120.0
C22A C21A C20A 120.0
C22A C21A H21A 120.0
C20A C21A H21A 120.0
C21A C22A N2A 120.0
C21A C22A H22A 120.0
N2A C22A H22A 120.0
C22A N2A C18A 120.0
C22A N2A Ir1A 123.5(6)
C18A N2A Ir1A 116.3(6)
C1B Ir1B N2B 96.5(8)
C1B Ir1B C12B 89.1(9)
N2B Ir1B C12B 81.7(7)
C1B Ir1B N1B 82.2(8)
N2B Ir1B N1B 175.6(9)
C12B Ir1B N1B 94.1(8)
C1B Ir1B N3 100.3(11)
N2B Ir1B N3 101.2(6)
C12B Ir1B N3 169.7(9)
N1B Ir1B N3 83.3(8)
C1B Ir1B N4 169.4(8)
N2B Ir1B N4 92.6(7)
C12B Ir1B N4 97.6(9)
N1B Ir1B N4 89.1(6)
N3 Ir1B N4 72.5(4)
C2B C1B C6B 120.0
C2B C1B Ir1B 126.1(12)
C6B C1B Ir1B 112.1(11)
C1B C2B C3B 120.0
C1B C2B H2B 120.0
C3B C2B H2B 120.0
C4B C3B C2B 120.0
C4B C3B H3B 120.0
C2B C3B H3B 120.0
C5B C4B C3B 120.0
C5B C4B H4B 120.0
C3B C4B H4B 120.0
C4B C5B C6B 120.0
C4B C5B H5B 120.0
C6B C5B H5B 120.0
C5B C6B C1B 120.0
C5B C6B C7B 118.6(15)
C1B C6B C7B 120.0(14)
C8B C7B N1B 120.0
C8B C7B C6B 130.6(13)
N1B C7B C6B 109.3(13)
C7B C8B C9B 120.0
C7B C8B H8B 120.0
C9B C8B H8B 120.0
C10B C9B C8B 120.0
C10B C9B H9B 120.0
C8B C9B H9B 120.0
C9B C10B C11B 120.0
C9B C10B H10B 120.0
C11B C10B H10B 120.0
N1B C11B C10B 120.0
N1B C11B H11B 120.0
C10B C11B H11B 120.0
C11B N1B C7B 120.0
C11B N1B Ir1B 123.5(10)
C7B N1B Ir1B 114.7(9)
C13B C12B C17B 120.0
C13B C12B Ir1B 126.8(9)
C17B C12B Ir1B 113.2(9)
C12B C13B C14B 120.0
C12B C13B H13B 120.0
C14B C13B H13B 120.0
C15B C14B C13B 120.0
C15B C14B H14B 120.0
C13B C14B H14B 120.0
C14B C15B C16B 120.0
C14B C15B H15B 120.0
C16B C15B H15B 120.0
C15B C16B C17B 120.0
C15B C16B H16B 120.0
C17B C16B H16B 120.0
C16B C17B C12B 120.0
C16B C17B C18B 124.8(12)
C12B C17B C18B 115.0(12)
C19B C18B N2B 120.0
C19B C18B C17B 126.0(11)
N2B C18B C17B 113.9(11)
C18B C19B C20B 120.0
C18B C19B H19B 120.0
C20B C19B H19B 120.0
C19B C20B C21B 120.0
C19B C20B H20B 120.0
C21B C20B H20B 120.0
C22B C21B C20B 120.0
C22B C21B H21B 120.0
C20B C21B H21B 120.0
N2B C22B C21B 120.0
N2B C22B H22B 120.0
C21B C22B H22B 120.0
C22B N2B C18B 120.0
C22B N2B Ir1B 124.3(9)
C18B N2B Ir1B 115.6(8)
C23 N3 C27 119.8(13)
C23 N3 Ir1A 127.0(10)
C27 N3 Ir1A 112.8(8)
C23 N3 Ir1B 121.8(10)
C27 N3 Ir1B 118.2(8)
C32 N4 C28 120.0(12)
C32 N4 Ir1A 127.2(11)
C28 N4 Ir1A 112.7(8)
C32 N4 Ir1B 127.0(10)
C28 N4 Ir1B 112.8(8)
N3 C23 C24 122.1(13)
N3 C23 H23 118.9
C24 C23 H23 118.9
C23 C24 C25 119.4(12)
C23 C24 H24 120.3
C25 C24 H24 120.3
C24 C25 C26 120.2(14)
C24 C25 H25 119.9
C26 C25 H25 119.9
C25 C26 C27 115.9(12)
C25 C26 C33 126.4(14)
C27 C26 C33 117.5(11)
N3 C27 C28 116.9(13)
N3 C27 C26 122.3(11)
C28 C27 C26 120.6(12)
N4 C28 C27 119.0(12)
N4 C28 C29 120.3(12)
C27 C28 C29 120.7(14)
C30 C29 C28 118.8(14)
C30 C29 C34 122.8(12)
C28 C29 C34 118.3(12)
C29 C30 C31 118.8(13)
C29 C30 H30 120.6
C31 C30 H30 120.6
C32 C31 C30 117.4(13)
C32 C31 H31 121.3
C30 C31 H31 121.3
N4 C32 C31 124.7(16)
N4 C32 H32 117.7
C31 C32 H32 117.7
C34 C33 C26 123.1(13)
C34 C33 S1 121.4(11)
C26 C33 S1 115.5(10)
C33 C34 C29 119.7(12)
C33 C34 S2 123.8(12)
C29 C34 S2 116.4(10)
C35 S1 C33 102.7(7)
C36 S2 C34 101.8(8)
N5 C35 C36 120.2(15)
N5 C35 S1 115.9(12)
C36 C35 S1 123.3(16)
N6 C36 C35 121.8(17)
N6 C36 S2 116.3(12)
C35 C36 S2 121.9(13)
C35 N5 C37 118.4(13)
C42 N6 C36 118.4(14)
C38 C37 N5 117.9(15)
C38 C37 C42 122.9(16)
N5 C37 C42 119.2(17)
C39 C38 C37 118.7(17)
C39 C38 H38 120.7
C37 C38 H38 120.7
C38 C39 C40 120.8(19)
C38 C39 H39 119.6
C40 C39 H39 119.6
C41 C40 C39 118.9(17)
C41 C40 H40 120.6
C39 C40 H40 120.6
C40 C41 C42 123.0(16)
C40 C41 H41 118.5
C42 C41 H41 118.5
N6 C42 C41 122.5(15)
N6 C42 C37 121.8(15)
C41 C42 C37 115.7(16)
C54 Ir2 N8 79.5(5)
C54 Ir2 C43 89.7(5)
N8 Ir2 C43 92.2(5)
C54 Ir2 N7 98.3(5)
N8 Ir2 N7 172.6(4)
C43 Ir2 N7 80.6(4)
C54 Ir2 N9 169.9(5)
N8 Ir2 N9 96.4(5)
C43 Ir2 N9 99.7(4)
N7 Ir2 N9 86.8(4)
C54 Ir2 N10 93.7(5)
N8 Ir2 N10 89.1(4)
C43 Ir2 N10 176.5(5)
N7 Ir2 N10 98.2(4)
N9 Ir2 N10 76.9(4)
C77 S3 C75 103.6(7)
C76 S4 C78 105.1(7)
C53 N7 C49 117.6(12)
C53 N7 Ir2 126.7(9)
C49 N7 Ir2 115.7(8)
C64 N8 C60 117.9(13)
C64 N8 Ir2 125.2(11)
C60 N8 Ir2 116.9(10)
C65 N9 C69 115.8(13)
C65 N9 Ir2 129.4(10)
C69 N9 Ir2 114.8(8)
C70 N10 C74 118.7(11)
C70 N10 Ir2 114.2(8)
C74 N10 Ir2 127.0(10)
C77 N11 C79 115.2(12)
C78 N12 C84 114.8(14)
C44 C43 C48 118.3(11)
C44 C43 Ir2 129.2(10)
C48 C43 Ir2 112.5(8)
C43 C44 C45 121.0(13)
C43 C44 H44 119.5
C45 C44 H44 119.5
C46 C45 C44 121.2(14)
C46 C45 H45 119.4
C44 C45 H45 119.4
C45 C46 C47 120.8(13)
C45 C46 H46 119.6
C47 C46 H46 119.6
C48 C47 C46 118.4(13)
C48 C47 H47 120.8
C46 C47 H47 120.8
C47 C48 C49 123.6(13)
C47 C48 C43 120.1(12)
C49 C48 C43 116.2(11)
N7 C49 C50 120.3(12)
N7 C49 C48 115.0(11)
C50 C49 C48 124.6(12)
C51 C50 C49 120.4(14)
C51 C50 H50 119.8
C49 C50 H50 119.8
C52 C51 C50 118.7(14)
C52 C51 H51 120.7
C50 C51 H51 120.7
C53 C52 C51 118.1(15)
C53 C52 H52 121.0
C51 C52 H52 121.0
N7 C53 C52 124.9(13)
N7 C53 H53 117.5
C52 C53 H53 117.5
C59 C54 C55 113.1(15)
C59 C54 Ir2 116.3(10)
C55 C54 Ir2 130.6(13)
C54 C55 C56 123.8(18)
C54 C55 H55 118.1
C56 C55 H55 118.1
C57 C56 C55 119.4(17)
C57 C56 H56 120.3
C55 C56 H56 120.3
C56 C57 C58 122.2(18)
C56 C57 H57 118.9
C58 C57 H57 118.9
C57 C58 C59 117.3(17)
C57 C58 H58 121.3
C59 C58 H58 121.3
C54 C59 C58 124.0(14)
C54 C59 C60 115.1(15)
C58 C59 C60 120.9(16)
C61 C60 N8 118.8(15)
C61 C60 C59 128.9(17)
N8 C60 C59 112.0(14)
C60 C61 C62 122.8(18)
C60 C61 H61 118.6
C62 C61 H61 118.6
C63 C62 C61 117.5(15)
C63 C62 H62 121.2
C61 C62 H62 121.2
C62 C63 C64 119.9(15)
C62 C63 H63 120.1
C64 C63 H63 120.1
N8 C64 C63 123.1(16)
N8 C64 H64 118.5
C63 C64 H64 118.5
N9 C65 C66 124.0(14)
N9 C65 H65 118.0
C66 C65 H65 118.0
C67 C66 C65 120.2(14)
C67 C66 H66 119.9
C65 C66 H66 119.9
C66 C67 C68 119.7(15)
C66 C67 H67 120.1
C68 C67 H67 120.1
C67 C68 C69 117.9(12)
C67 C68 C75 124.8(14)
C69 C68 C75 117.4(12)
N9 C69 C68 122.4(12)
N9 C69 C70 115.3(12)
C68 C69 C70 122.3(12)
N10 C70 C71 122.6(12)
N10 C70 C69 118.7(11)
C71 C70 C69 118.6(13)
C70 C71 C72 117.8(14)
C70 C71 C76 119.8(12)
C72 C71 C76 122.4(11)
C73 C72 C71 118.2(12)
C73 C72 H72 120.9
C71 C72 H72 120.9
C74 C73 C72 118.9(12)
C74 C73 H73 120.5
C72 C73 H73 120.5
N10 C74 C73 123.6(14)
N10 C74 H74 118.2
C73 C74 H74 118.2
C76 C75 C68 121.4(13)
C76 C75 S3 122.2(10)
C68 C75 S3 116.3(10)
C75 C76 C71 120.3(11)
C75 C76 S4 123.2(11)
C71 C76 S4 116.5(9)
N11 C77 C78 121.2(14)
N11 C77 S3 115.1(11)
C78 C77 S3 123.5(15)
N12 C78 C77 124.5(16)
N12 C78 S4 116.3(12)
C77 C78 S4 119.1(12)
N11 C79 C84 121.4(14)
N11 C79 C80 118.0(13)
C84 C79 C80 120.6(13)
C81 C80 C79 119.1(15)
C81 C80 H80 120.5
C79 C80 H80 120.5
C80 C81 C82 119.6(18)
C80 C81 H81 120.2
C82 C81 H81 120.2
C81 C82 C83 121.3(16)
C81 C82 H82 119.4
C83 C82 H82 119.4
C84 C83 C82 119.6(16)
C84 C83 H83 120.2
C82 C83 H83 120.2
N12 C84 C79 122.6(13)
N12 C84 C83 117.6(15)
C79 C84 C83 119.7(16)
C96 Ir3 C85 90.1(4)
C96 Ir3 N13 96.3(4)
C85 Ir3 N13 81.2(4)
C96 Ir3 N14 80.2(4)
C85 Ir3 N14 95.4(5)
N13 Ir3 N14 175.2(4)
C96 Ir3 N16 93.7(4)
C85 Ir3 N16 176.0(4)
N13 Ir3 N16 97.2(4)
N14 Ir3 N16 86.5(4)
C96 Ir3 N15 170.9(4)
C85 Ir3 N15 99.0(4)
N13 Ir3 N15 85.9(4)
N14 Ir3 N15 98.1(4)
N16 Ir3 N15 77.2(4)
C118 S5 C120 101.8(8)
C117 S6 C119 103.2(6)
C95 N13 C91 115.8(9)
C95 N13 Ir3 127.0(8)
C91 N13 Ir3 116.6(8)
C106 N14 C102 119.3(9)
C106 N14 Ir3 125.1(8)
C102 N14 Ir3 115.5(8)
C112 N15 C116 120.7(11)
C112 N15 Ir3 113.6(8)
C116 N15 Ir3 125.6(10)
C107 N16 C111 117.2(13)
C107 N16 Ir3 128.2(10)
C111 N16 Ir3 114.3(8)
C120 N17 C126 115.6(13)
C119 N18 C121 116.6(13)
C86 C85 C90 114.3(10)
C86 C85 Ir3 130.5(9)
C90 C85 Ir3 115.2(8)
C85 C86 C87 123.1(12)
C85 C86 H86 118.5
C87 C86 H86 118.5
C88 C87 C86 119.2(12)
C88 C87 H87 120.4
C86 C87 H87 120.4
C89 C88 C87 120.3(14)
C89 C88 H88 119.9
C87 C88 H88 119.9
C88 C89 C90 120.9(13)
C88 C89 H89 119.5
C90 C89 H89 119.5
C89 C90 C85 122.2(11)
C89 C90 C91 124.9(12)
C85 C90 C91 112.8(10)
N13 C91 C92 120.2(10)
N13 C91 C90 114.1(10)
C92 C91 C90 125.7(11)
C93 C92 C91 119.2(13)
C93 C92 H92 120.4
C91 C92 H92 120.4
C94 C93 C92 120.4(13)
C94 C93 H93 119.8
C92 C93 H93 119.8
C93 C94 C95 117.4(13)
C93 C94 H94 121.3
C95 C94 H94 121.3
N13 C95 C94 125.9(12)
N13 C95 H95 117.0
C94 C95 H95 117.0
C101 C96 C97 115.2(9)
C101 C96 Ir3 116.5(7)
C97 C96 Ir3 128.1(8)
C96 C97 C98 120.7(11)
C96 C97 H97 119.7
C98 C97 H97 119.7
C99 C98 C97 120.0(11)
C99 C98 H98 120.0
C97 C98 H98 120.0
C98 C99 C100 121.6(11)
C98 C99 H99 119.2
C100 C99 H99 119.2
C101 C100 C99 117.9(11)
C101 C100 H100 121.1
C99 C100 H100 121.1
C100 C101 C96 124.2(10)
C100 C101 C102 122.7(10)
C96 C101 C102 113.0(9)
C103 C102 N14 119.0(10)
C103 C102 C101 126.9(10)
N14 C102 C101 114.1(9)
C102 C103 C104 120.7(11)
C102 C103 H103 119.7
C104 C103 H103 119.7
C105 C104 C103 120.4(11)
C105 C104 H104 119.8
C103 C104 H104 119.8
C104 C105 C106 117.0(11)
C104 C105 H105 121.5
C106 C105 H105 121.5
N14 C106 C105 123.5(10)
N14 C106 H106 118.2
C105 C106 H106 118.2
N16 C107 C108 124.0(13)
N16 C107 H107 118.0
C108 C107 H107 118.0
C109 C108 C107 119.8(13)
C109 C108 H108 120.1
C107 C108 H108 120.1
C108 C109 C110 118.3(14)
C108 C109 H109 120.8
C110 C109 H109 120.8
C111 C110 C109 117.7(12)
C111 C110 C117 121.2(12)
C109 C110 C117 121.1(14)
N16 C111 C110 122.9(12)
N16 C111 C112 116.8(13)
C110 C111 C112 120.4(12)
N15 C112 C113 122.5(11)
N15 C112 C111 118.1(11)
C113 C112 C111 119.5(13)
C112 C113 C114 115.5(14)
C112 C113 C118 119.9(12)
C114 C113 C118 124.6(13)
C115 C114 C113 121.1(14)
C115 C114 H114 119.5
C113 C114 H114 119.5
C114 C115 C116 121.9(12)
C114 C115 H115 119.0
C116 C115 H115 119.0
N15 C116 C115 118.2(14)
N15 C116 H116 120.9
C115 C116 H116 120.9
C118 C117 C110 117.7(14)
C118 C117 S6 124.0(11)
C110 C117 S6 118.3(10)
C117 C118 C113 121.2(13)
C117 C118 S5 121.8(12)
C113 C118 S5 116.9(10)
N18 C119 C120 122.4(13)
N18 C119 S6 115.0(11)
C120 C119 S6 122.4(13)
N17 C120 C119 123.6(16)
N17 C120 S5 114.5(12)
C119 C120 S5 121.0(12)
N18 C121 C126 122.0(15)
N18 C121 C122 120.0(15)
C126 C121 C122 117.9(14)
C123 C122 C121 118.9(16)
C123 C122 H122 120.5
C121 C122 H122 120.5
C122 C123 C124 120.9(18)
C122 C123 H123 119.5
C124 C123 H123 119.5
C125 C124 C123 123.0(15)
C125 C124 H124 118.5
C123 C124 H124 118.5
C124 C125 C126 117.9(15)
C124 C125 H125 121.0
C126 C125 H125 121.0
C121 C126 C125 121.2(17)
C121 C126 N17 119.8(13)
C125 C126 N17 119.0(14)
C138 Ir4 C127 88.0(5)
C138 Ir4 N19 93.8(5)
C127 Ir4 N19 80.1(5)
C138 Ir4 N20 79.3(5)
C127 Ir4 N20 97.4(5)
N19 Ir4 N20 172.7(5)
C138 Ir4 N21 177.0(5)
C127 Ir4 N21 94.4(4)
N19 Ir4 N21 88.4(4)
N20 Ir4 N21 98.6(4)
C138 Ir4 N22 100.8(5)
C127 Ir4 N22 170.7(4)
N19 Ir4 N22 96.3(5)
N20 Ir4 N22 87.2(4)
N21 Ir4 N22 76.9(4)
C161 S7 C159 101.4(8)
C162 S8 C160 103.6(7)
C137 N19 C133 121.4(14)
C137 N19 Ir4 122.2(12)
C133 N19 Ir4 116.0(11)
C148 N20 C144 119.8(12)
C148 N20 Ir4 124.2(9)
C144 N20 Ir4 115.7(9)
C149 N21 C153 118.1(11)
C149 N21 Ir4 126.0(10)
C153 N21 Ir4 115.9(8)
C158 N22 C154 120.3(14)
C158 N22 Ir4 126.0(10)
C154 N22 Ir4 113.7(9)
C161 N23 C163 120.1(14)
C162 N24 C168 118.5(14)
C128 C127 C132 118.4(14)
C128 C127 Ir4 127.6(11)
C132 C127 Ir4 113.5(9)
C129 C128 C127 118.9(15)
C129 C128 H128 120.5
C127 C128 H128 120.5
C128 C129 C130 124.0(15)
C128 C129 H129 118.0
C130 C129 H129 118.0
C131 C130 C129 116.8(17)
C131 C130 H130 121.6
C129 C130 H130 121.6
C130 C131 C132 120.9(15)
C130 C131 H131 119.6
C132 C131 H131 119.6
C131 C132 C127 121.0(14)
C131 C132 C133 123.4(14)
C127 C132 C133 115.6(14)
N19 C133 C134 119.2(16)
N19 C133 C132 114.6(14)
C134 C133 C132 126.2(16)
C135 C134 C133 119.6(18)
C135 C134 H134 120.2
C133 C134 H134 120.2
C134 C135 C136 120.1(17)
C134 C135 H135 120.0
C136 C135 H135 120.0
C137 C136 C135 118.6(16)
C137 C136 H136 120.7
C135 C136 H136 120.7
N19 C137 C136 121.0(17)
N19 C137 H137 119.5
C136 C137 H137 119.5
C143 C138 C139 115.1(12)
C143 C138 Ir4 116.5(9)
C139 C138 Ir4 128.4(10)
C140 C139 C138 121.2(15)
C140 C139 H139 119.4
C138 C139 H139 119.4
C139 C140 C141 120.2(16)
C139 C140 H140 119.9
C141 C140 H140 119.9
C142 C141 C140 119.6(13)
C142 C141 H141 120.2
C140 C141 H141 120.2
C141 C142 C143 120.6(14)
C141 C142 H142 119.7
C143 C142 H142 119.7
C138 C143 C142 123.2(14)
C138 C143 C144 115.1(10)
C142 C143 C144 121.6(13)
N20 C144 C145 118.7(12)
N20 C144 C143 113.4(12)
C145 C144 C143 127.9(11)
C146 C145 C144 121.3(12)
C146 C145 H145 119.4
C144 C145 H145 119.4
C145 C146 C147 118.7(15)
C145 C146 H146 120.6
C147 C146 H146 120.6
C146 C147 C148 119.7(14)
C146 C147 H147 120.1
C148 C147 H147 120.1
N20 C148 C147 121.6(12)
N20 C148 H148 119.2
C147 C148 H148 119.2
N21 C149 C150 120.5(16)
N21 C149 H149 119.8
C150 C149 H149 119.8
C151 C150 C149 121.3(14)
C151 C150 H150 119.3
C149 C150 H150 119.3
C150 C151 C152 120.1(12)
C150 C151 H151 120.0
C152 C151 H151 120.0
C153 C152 C151 117.3(15)
C153 C152 C159 117.1(13)
C151 C152 C159 125.5(13)
N21 C153 C152 122.7(12)
N21 C153 C154 115.1(11)
C152 C153 C154 122.1(15)
N22 C154 C155 122.5(13)
N22 C154 C153 118.3(14)
C155 C154 C153 119.1(13)
C154 C155 C156 116.4(13)
C154 C155 C160 118.9(12)
C156 C155 C160 124.7(14)
C157 C156 C155 120.4(16)
C157 C156 H156 119.8
C155 C156 H156 119.8
C156 C157 C158 119.6(14)
C156 C157 H157 120.2
C158 C157 H157 120.2
N22 C158 C157 120.8(14)
N22 C158 H158 119.6
C157 C158 H158 119.6
C160 C159 C152 122.2(13)
C160 C159 S7 122.5(12)
C152 C159 S7 115.0(10)
C159 C160 C155 120.3(15)
C159 C160 S8 123.1(11)
C155 C160 S8 116.6(10)
N23 C161 C162 116.9(15)
N23 C161 S7 116.0(12)
C162 C161 S7 126.9(12)
N24 C162 C161 125.4(14)
N24 C162 S8 114.8(11)
C161 C162 S8 119.4(15)
C164 C163 C168 122.1(18)
C164 C163 N23 120.2(16)
C168 C163 N23 117.6(15)
C165 C164 C163 118.4(16)
C165 C164 H164 120.8
C163 C164 H164 120.8
C164 C165 C166 119.3(15)
C164 C165 H165 120.3
C166 C165 H165 120.3
C167 C166 C165 126.4(18)
C167 C166 H166 116.8
C165 C166 H166 116.8
C166 C167 C168 114.7(15)
C166 C167 H167 122.6
C168 C167 H167 122.6
C167 C168 N24 119.7(14)
C167 C168 C163 119.0(15)
N24 C168 C163 121.3(18)
F6A P1A F1A 91.6(10)
F6A P1A F5A 90.6(9)
F1A P1A F5A 91.3(9)
F6A P1A F2A 92.2(9)
F1A P1A F2A 90.8(9)
F5A P1A F2A 176.4(10)
F6A P1A F4A 90.9(9)
F1A P1A F4A 177.5(11)
F5A P1A F4A 89.1(8)
F2A P1A F4A 88.7(8)
F6A P1A F3A 176.3(10)
F1A P1A F3A 91.4(9)
F5A P1A F3A 87.0(8)
F2A P1A F3A 90.0(8)
F4A P1A F3A 86.2(9)
F6B P1B F1B 90.6(12)
F6B P1B F5B 91.2(11)
F1B P1B F5B 91.5(10)
F6B P1B F2B 91.3(11)
F1B P1B F2B 91.1(10)
F5B P1B F2B 176.4(12)
F6B P1B F4B 91.5(11)
F1B P1B F4B 177.9(13)
F5B P1B F4B 88.9(10)
F2B P1B F4B 88.4(10)
F6B P1B F3B 177.9(12)
F1B P1B F3B 91.3(11)
F5B P1B F3B 87.8(10)
F2B P1B F3B 89.7(9)
F4B P1B F3B 86.6(10)
F12A P2A F10A 88.9(9)
F12A P2A F11A 87.6(7)
F10A P2A F11A 90.7(8)
F12A P2A F7A 90.2(9)
F10A P2A F7A 178.3(7)
F11A P2A F7A 87.8(7)
F12A P2A F8A 91.6(8)
F10A P2A F8A 89.3(7)
F11A P2A F8A 179.2(9)
F7A P2A F8A 92.2(8)
F12A P2A F9A 176.9(8)
F10A P2A F9A 90.8(9)
F11A P2A F9A 89.3(8)
F7A P2A F9A 90.0(8)
F8A P2A F9A 91.5(7)
F12B P2B F10B 90.3(13)
F12B P2B F11B 89.0(11)
F10B P2B F11B 90.1(12)
F12B P2B F7B 90.3(13)
F10B P2B F7B 177.2(15)
F11B P2B F7B 87.2(12)
F12B P2B F8B 89.3(12)
F10B P2B F8B 87.9(12)
F11B P2B F8B 177.4(14)
F7B P2B F8B 94.9(13)
F12B P2B F9B 178.6(14)
F10B P2B F9B 89.5(13)
F11B P2B F9B 89.6(12)
F7B P2B F9B 89.8(13)
F8B P2B F9B 92.1(11)
F14A P3A F13A 90.4(6)
F14A P3A F15A 90.9(5)
F13A P3A F15A 90.1(6)
F14A P3A F17A 179.1(7)
F13A P3A F17A 89.6(6)
F15A P3A F17A 90.0(5)
F14A P3A F18A 89.4(6)
F13A P3A F18A 89.3(8)
F15A P3A F18A 179.3(9)
F17A P3A F18A 89.7(5)
F14A P3A F16A 91.4(6)
F13A P3A F16A 177.8(6)
F15A P3A F16A 88.7(7)
F17A P3A F16A 88.6(6)
F18A P3A F16A 91.8(8)
F14B P3B F13B 90.2(14)
F14B P3B F15B 91.0(14)
F13B P3B F15B 90.9(14)
F14B P3B F17B 179.0(17)
F13B P3B F17B 89.7(14)
F15B P3B F17B 89.9(13)
F14B P3B F18B 89.3(14)
F13B P3B F18B 89.4(15)
F15B P3B F18B 179.6(18)
F17B P3B F18B 89.7(13)
F14B P3B F16B 91.2(14)
F13B P3B F16B 178.1(17)
F15B P3B F16B 87.8(14)
F17B P3B F16B 88.9(13)
F18B P3B F16B 91.8(15)
F20A P4A F24A 89.2(7)
F20A P4A F21A 93.1(7)
F24A P4A F21A 177.7(7)
F20A P4A F22A 90.1(5)
F24A P4A F22A 89.9(6)
F21A P4A F22A 90.2(6)
F20A P4A F19A 91.0(5)
F24A P4A F19A 89.6(5)
F21A P4A F19A 90.3(6)
F22A P4A F19A 178.8(7)
F20A P4A F23A 178.1(8)
F24A P4A F23A 89.1(7)
F21A P4A F23A 88.5(6)
F22A P4A F23A 88.9(5)
F19A P4A F23A 90.0(5)
F20B P4B F24B 89.3(15)
F20B P4B F21B 93.1(15)
F24B P4B F21B 177.6(18)
F20B P4B F22B 90.1(14)
F24B P4B F22B 89.9(14)
F21B P4B F22B 90.4(14)
F20B P4B F19B 91.2(14)
F24B P4B F19B 89.4(14)
F21B P4B F19B 90.3(14)
F22B P4B F19B 178.6(18)
F20B P4B F23B 177.9(18)
F24B P4B F23B 89.0(15)
F21B P4B F23B 88.6(14)
F22B P4B F23B 88.8(14)
F19B P4B F23B 90.0(14)
Cl3A C170 Cl4A 113.4(17)
Cl3A C170 H17A 108.9
Cl4A C170 H17A 108.9
Cl3A C170 H17B 108.9
Cl4A C170 H17B 108.9
H17A C170 H17B 107.7
Cl3B C171 Cl4B 112(2)
Cl3B C171 H17C 109.1
Cl4B C171 H17C 109.1
Cl3B C171 H17D 109.1
Cl4B C171 H17D 109.1
H17C C171 H17D 107.9
Cl1 C169 Cl2 114.9(10)
Cl1 C169 H16C 108.6
Cl2 C169 H16C 108.6
Cl1 C169 H16D 108.6
Cl2 C169 H16D 108.6
H16C C169 H16D 107.5

loop_
_geom_bond_atom_site_label_1
_geom_bond_atom_site_label_2
_geom_bond_distance
Ir1A C1A 2.002(10)
Ir1A N2A 2.009(8)
Ir1A N1A 2.041(8)
Ir1A C12A 2.064(8)
Ir1A N4 2.096(10)
Ir1A N3 2.147(13)
C1A C2A 1.3900
C1A C6A 1.3900
C2A C3A 1.3900
C2A H2A 0.9500
C3A C4A 1.3900
C3A H3A 0.9500
C4A C5A 1.3900
C4A H4A 0.9500
C5A C6A 1.3900
C5A H5A 0.9500
C6A C7A 1.489(11)
C7A C8A 1.3900
C7A N1A 1.3900
C8A C9A 1.3900
C8A H8A 0.9500
C9A C10A 1.3900
C9A H9A 0.9500
C10A C11A 1.3900
C10A H10A 0.9500
C11A N1A 1.3900
C11A H11A 0.9500
C12A C13A 1.3900
C12A C17A 1.3900
C13A C14A 1.3900
C13A H13A 0.9500
C14A C15A 1.3900
C14A H14A 0.9500
C15A C16A 1.3900
C15A H15A 0.9500
C16A C17A 1.3900
C16A H16A 0.9500
C17A C18A 1.468(11)
C18A C19A 1.3900
C18A N2A 1.3900
C19A C20A 1.3900
C19A H19A 0.9500
C20A C21A 1.3900
C20A H20A 0.9500
C21A C22A 1.3900
C21A H21A 0.9500
C22A N2A 1.3900
C22A H22A 0.9500
Ir1B C1B 1.974(13)
Ir1B N2B 1.978(10)
Ir1B C12B 2.037(11)
Ir1B N1B 2.061(11)
Ir1B N3 2.212(13)
Ir1B N4 2.315(10)
C1B C2B 1.3900
C1B C6B 1.3900
C2B C3B 1.3900
C2B H2B 0.9500
C3B C4B 1.3900
C3B H3B 0.9500
C4B C5B 1.3900
C4B H4B 0.9500
C5B C6B 1.3900
C5B H5B 0.9500
C6B C7B 1.486(14)
C7B C8B 1.3900
C7B N1B 1.3900
C8B C9B 1.3900
C8B H8B 0.9500
C9B C10B 1.3900
C9B H9B 0.9500
C10B C11B 1.3900
C10B H10B 0.9500
C11B N1B 1.3900
C11B H11B 0.9500
C12B C13B 1.3900
C12B C17B 1.3900
C13B C14B 1.3900
C13B H13B 0.9500
C14B C15B 1.3900
C14B H14B 0.9500
C15B C16B 1.3900
C15B H15B 0.9500
C16B C17B 1.3900
C16B H16B 0.9500
C17B C18B 1.474(13)
C18B C19B 1.3900
C18B N2B 1.3900
C19B C20B 1.3900
C19B H19B 0.9500
C20B C21B 1.3900
C20B H20B 0.9500
C21B C22B 1.3900
C21B H21B 0.9500
C22B N2B 1.3900
C22B H22B 0.9500
N3 C23 1.336(15)
N3 C27 1.348(17)
N4 C32 1.296(15)
N4 C28 1.368(18)
C23 C24 1.35(2)
C23 H23 0.9500
C24 C25 1.400(18)
C24 H24 0.9500
C25 C26 1.403(16)
C25 H25 0.9500
C26 C27 1.41(2)
C26 C33 1.411(17)
C27 C28 1.405(17)
C28 C29 1.418(18)
C29 C30 1.400(18)
C29 C34 1.43(2)
C30 C31 1.42(2)
C30 H30 0.9500
C31 C32 1.388(17)
C31 H31 0.9500
C32 H32 0.9500
C33 C34 1.368(18)
C33 S1 1.781(14)
C34 S2 1.772(13)
S1 C35 1.729(16)
S2 C36 1.749(17)
C35 N5 1.33(2)
C35 C36 1.41(2)
C36 N6 1.359(19)
N5 C37 1.40(2)
N6 C42 1.31(2)
C37 C38 1.39(3)
C37 C42 1.43(2)
C38 C39 1.38(2)
C38 H38 0.9500
C39 C40 1.42(2)
C39 H39 0.9500
C40 C41 1.38(3)
C40 H40 0.9500
C41 C42 1.40(2)
C41 H41 0.9500
Ir2 C54 2.018(14)
Ir2 N8 2.024(12)
Ir2 C43 2.031(12)
Ir2 N7 2.058(10)
Ir2 N9 2.131(13)
Ir2 N10 2.165(10)
S3 C77 1.767(15)
S3 C75 1.779(14)
S4 C76 1.759(12)
S4 C78 1.782(17)
N7 C53 1.334(19)
N7 C49 1.355(16)
N8 C64 1.353(16)
N8 C60 1.39(2)
N9 C65 1.324(17)
N9 C69 1.379(16)
N10 C70 1.315(18)
N10 C74 1.325(15)
N11 C77 1.29(2)
N11 C79 1.383(16)
N12 C78 1.271(17)
N12 C84 1.344(19)
C43 C44 1.346(18)
C43 C48 1.442(18)
C44 C45 1.428(18)
C44 H44 0.9500
C45 C46 1.31(2)
C45 H45 0.9500
C46 C47 1.43(2)
C46 H46 0.9500
C47 C48 1.393(16)
C47 H47 0.9500
C48 C49 1.437(18)
C49 C50 1.392(19)
C50 C51 1.38(2)
C50 H50 0.9500
C51 C52 1.372(19)
C51 H51 0.9500
C52 C53 1.36(2)
C52 H52 0.9500
C53 H53 0.9500
C54 C59 1.37(2)
C54 C55 1.379(19)
C55 C56 1.39(3)
C55 H55 0.9500
C56 C57 1.29(3)
C56 H56 0.9500
C57 C58 1.36(2)
C57 H57 0.9500
C58 C59 1.39(2)
C58 H58 0.9500
C59 C60 1.482(19)
C60 C61 1.36(2)
C61 C62 1.40(2)
C61 H61 0.9500
C62 C63 1.35(3)
C62 H62 0.9500
C63 C64 1.38(2)
C63 H63 0.9500
C64 H64 0.9500
C65 C66 1.37(2)
C65 H65 0.9500
C66 C67 1.334(19)
C66 H66 0.9500
C67 C68 1.377(19)
C67 H67 0.9500
C68 C69 1.40(2)
C68 C75 1.456(17)
C69 C70 1.448(18)
C70 C71 1.400(16)
C71 C72 1.404(18)
C71 C76 1.454(19)
C72 C73 1.38(2)
C72 H72 0.9500
C73 C74 1.362(16)
C73 H73 0.9500
C74 H74 0.9500
C75 C76 1.374(17)
C77 C78 1.44(2)
C79 C84 1.39(2)
C79 C80 1.44(2)
C80 C81 1.39(2)
C80 H80 0.9500
C81 C82 1.40(2)
C81 H81 0.9500
C82 C83 1.41(3)
C82 H82 0.9500
C83 C84 1.40(2)
C83 H83 0.9500
Ir3 C96 1.997(9)
Ir3 C85 2.016(11)
Ir3 N13 2.041(9)
Ir3 N14 2.052(10)
Ir3 N16 2.124(12)
Ir3 N15 2.167(10)
S5 C118 1.760(15)
S5 C120 1.770(16)
S6 C117 1.735(16)
S6 C119 1.768(13)
N13 C95 1.300(12)
N13 C91 1.372(13)
N14 C106 1.306(13)
N14 C102 1.366(13)
N15 C112 1.339(17)
N15 C116 1.349(15)
N16 C107 1.312(16)
N16 C111 1.378(16)
N17 C120 1.264(18)
N17 C126 1.41(2)
N18 C119 1.27(2)
N18 C121 1.367(18)
C85 C86 1.369(14)
C85 C90 1.446(14)
C86 C87 1.436(17)
C86 H86 0.9500
C87 C88 1.39(2)
C87 H87 0.9500
C88 C89 1.328(18)
C88 H88 0.9500
C89 C90 1.406(16)
C89 H89 0.9500
C90 C91 1.518(16)
C91 C92 1.385(15)
C92 C93 1.349(18)
C92 H92 0.9500
C93 C94 1.34(2)
C93 H93 0.9500
C94 C95 1.355(16)
C94 H94 0.9500
C95 H95 0.9500
C96 C101 1.403(13)
C96 C97 1.407(13)
C97 C98 1.411(15)
C97 H97 0.9500
C98 C99 1.353(16)
C98 H98 0.9500
C99 C100 1.376(16)
C99 H99 0.9500
C100 C101 1.372(14)
C100 H100 0.9500
C101 C102 1.502(15)
C102 C103 1.340(14)
C103 C104 1.395(15)
C103 H103 0.9500
C104 C105 1.316(16)
C104 H104 0.9500
C105 C106 1.392(15)
C105 H105 0.9500
C106 H106 0.9500
C107 C108 1.39(2)
C107 H107 0.9500
C108 C109 1.361(18)
C108 H108 0.9500
C109 C110 1.428(17)
C109 H109 0.9500
C110 C111 1.39(2)
C110 C117 1.452(18)
C111 C112 1.425(17)
C112 C113 1.407(17)
C113 C114 1.425(17)
C113 C118 1.44(2)
C114 C115 1.30(2)
C114 H114 0.9500
C115 C116 1.418(18)
C115 H115 0.9500
C116 H116 0.9500
C117 C118 1.398(19)
C119 C120 1.44(2)
C121 C126 1.39(2)
C121 C122 1.45(2)
C122 C123 1.31(2)
C122 H122 0.9500
C123 C124 1.40(2)
C123 H123 0.9500
C124 C125 1.32(2)
C124 H124 0.9500
C125 C126 1.40(2)
C125 H125 0.9500
Ir4 C138 2.013(12)
Ir4 C127 2.022(16)
Ir4 N19 2.051(13)
Ir4 N20 2.055(11)
Ir4 N21 2.136(10)
Ir4 N22 2.149(14)
S7 C161 1.637(17)
S7 C159 1.792(14)
S8 C162 1.743(15)
S8 C160 1.763(16)
N19 C137 1.346(18)
N19 C133 1.35(2)
N20 C148 1.324(18)
N20 C144 1.374(15)
N21 C149 1.368(16)
N21 C153 1.377(19)
N22 C158 1.335(17)
N22 C154 1.378(17)
N23 C161 1.382(19)
N23 C163 1.45(2)
N24 C162 1.31(2)
N24 C168 1.398(19)
C127 C128 1.402(18)
C127 C132 1.423(19)
C128 C129 1.37(2)
C128 H128 0.9500
C129 C130 1.41(2)
C129 H129 0.9500
C130 C131 1.39(2)
C130 H130 0.9500
C131 C132 1.39(2)
C131 H131 0.9500
C132 C133 1.44(2)
C133 C134 1.39(2)
C134 C135 1.37(2)
C134 H134 0.9500
C135 C136 1.39(3)
C135 H135 0.9500
C136 C137 1.37(2)
C136 H136 0.9500
C137 H137 0.9500
C138 C143 1.367(18)
C138 C139 1.42(2)
C139 C140 1.386(19)
C139 H139 0.9500
C140 C141 1.39(2)
C140 H140 0.9500
C141 C142 1.31(2)
C141 H141 0.9500
C142 C143 1.406(16)
C142 H142 0.9500
C143 C144 1.469(19)
C144 C145 1.415(18)
C145 C146 1.36(2)
C145 H145 0.9500
C146 C147 1.362(19)
C146 H146 0.9500
C147 C148 1.413(19)
C147 H147 0.9500
C148 H148 0.9500
C149 C150 1.387(17)
C149 H149 0.9500
C150 C151 1.34(2)
C150 H150 0.9500
C151 C152 1.412(18)
C151 H151 0.9500
C152 C153 1.386(17)
C152 C159 1.44(2)
C153 C154 1.423(18)
C154 C155 1.40(2)
C155 C156 1.428(18)
C155 C160 1.448(18)
C156 C157 1.39(2)
C156 H156 0.9500
C157 C158 1.41(2)
C157 H157 0.9500
C158 H158 0.9500
C159 C160 1.343(19)
C161 C162 1.43(2)
C163 C164 1.36(2)
C163 C168 1.42(2)
C164 C165 1.30(2)
C164 H164 0.9500
C165 C166 1.40(2)
C165 H165 0.9500
C166 C167 1.32(2)
C166 H166 0.9500
C167 C168 1.40(2)
C167 H167 0.9500
P1A F6A 1.517(14)
P1A F1A 1.556(11)
P1A F5A 1.579(11)
P1A F2A 1.591(11)
P1A F4A 1.603(11)
P1A F3A 1.614(13)
P1B F6B 1.519(15)
P1B F1B 1.556(12)
P1B F5B 1.577(13)
P1B F2B 1.592(13)
P1B F4B 1.601(12)
P1B F3B 1.613(14)
P2A F12A 1.540(13)
P2A F10A 1.557(11)
P2A F11A 1.591(11)
P2A F7A 1.595(11)
P2A F8A 1.603(11)
P2A F9A 1.613(13)
P2B F12B 1.537(16)
P2B F10B 1.552(15)
P2B F11B 1.589(14)
P2B F7B 1.593(15)
P2B F8B 1.599(14)
P2B F9B 1.610(16)
P3A F14A 1.569(8)
P3A F13A 1.577(11)
P3A F15A 1.586(11)
P3A F17A 1.595(9)
P3A F18A 1.595(11)
P3A F16A 1.611(12)
P3B F14B 1.569(14)
P3B F13B 1.576(16)
P3B F15B 1.586(16)
P3B F17B 1.593(15)
P3B F18B 1.594(16)
P3B F16B 1.613(17)
P4A F20A 1.545(10)
P4A F24A 1.597(12)
P4A F21A 1.598(11)
P4A F22A 1.601(8)
P4A F19A 1.610(8)
P4A F23A 1.615(10)
P4B F20B 1.545(16)
P4B F24B 1.596(17)
P4B F21B 1.597(16)
P4B F22B 1.601(14)
P4B F19B 1.610(14)
P4B F23B 1.615(15)
Cl3A C170 1.72(2)
Cl4A C170 1.73(3)
C170 H17A 0.9900
C170 H17B 0.9900
Cl3B C171 1.72(3)
Cl4B C171 1.73(3)
C171 H17C 0.9900
C171 H17D 0.9900
Cl1 C169 1.70(2)
Cl2 C169 1.760(18)
C169 H16C 0.9900
C169 H16D 0.9900

loop_
_geom_torsion_atom_site_label_1
_geom_torsion_atom_site_label_2
_geom_torsion_atom_site_label_3
_geom_torsion_atom_site_label_4
_geom_torsion
C6A C1A C2A C3A 0.0
Ir1A C1A C2A C3A -178.6(11)
C1A C2A C3A C4A 0.0
C2A C3A C4A C5A 0.0
C3A C4A C5A C6A 0.0
C4A C5A C6A C1A 0.0
C4A C5A C6A C7A -174.9(12)
C2A C1A C6A C5A 0.0
Ir1A C1A C6A C5A 178.9(9)
C2A C1A C6A C7A 174.9(12)
Ir1A C1A C6A C7A -6.2(10)
C5A C6A C7A C8A -8.4(14)
C1A C6A C7A C8A 176.6(7)
C5A C6A C7A N1A -174.7(7)
C1A C6A C7A N1A 10.4(11)
N1A C7A C8A C9A 0.0
C6A C7A C8A C9A -165.0(13)
C7A C8A C9A C10A 0.0
C8A C9A C10A C11A 0.0
C9A C10A C11A N1A 0.0
C10A C11A N1A C7A 0.0
C10A C11A N1A Ir1A 177.0(8)
C8A C7A N1A C11A 0.0
C6A C7A N1A C11A 167.8(10)
C8A C7A N1A Ir1A -177.2(8)
C6A C7A N1A Ir1A -9.5(9)
C17A C12A C13A C14A 0.0
Ir1A C12A C13A C14A -166.5(11)
C12A C13A C14A C15A 0.0
C13A C14A C15A C16A 0.0
C14A C15A C16A C17A 0.0
C15A C16A C17A C12A 0.0
C15A C16A C17A C18A -177.1(16)
C13A C12A C17A C16A 0.0
Ir1A C12A C17A C16A 168.2(10)
C13A C12A C17A C18A 177.3(15)
Ir1A C12A C17A C18A -14.4(13)
C16A C17A C18A C19A 9.9(18)
C12A C17A C18A C19A -167.3(8)
C16A C17A C18A N2A -170.6(9)
C12A C17A C18A N2A 12.3(15)
N2A C18A C19A C20A 0.0
C17A C18A C19A C20A 179.5(17)
C18A C19A C20A C21A 0.0
C19A C20A C21A C22A 0.0
C20A C21A C22A N2A 0.0
C21A C22A N2A C18A 0.0
C21A C22A N2A Ir1A -175.3(9)
C19A C18A N2A C22A 0.0
C17A C18A N2A C22A -179.5(15)
C19A C18A N2A Ir1A 175.7(9)
C17A C18A N2A Ir1A -3.9(14)
C6B C1B C2B C3B 0.0
Ir1B C1B C2B C3B 163(3)
C1B C2B C3B C4B 0.0
C2B C3B C4B C5B 0.0
C3B C4B C5B C6B 0.0
C4B C5B C6B C1B 0.0
C4B C5B C6B C7B -166(3)
C2B C1B C6B C5B 0.0
Ir1B C1B C6B C5B -166(2)
C2B C1B C6B C7B 166(4)
Ir1B C1B C6B C7B 1(3)
C5B C6B C7B C8B -25(4)
C1B C6B C7B C8B 169(2)
C5B C6B C7B N1B 156.7(19)
C1B C6B C7B N1B -10(3)
N1B C7B C8B C9B 0.0
C6B C7B C8B C9B -179(4)
C7B C8B C9B C10B 0.0
C8B C9B C10B C11B 0.0
C9B C10B C11B N1B 0.0
C10B C11B N1B C7B 0.0
C10B C11B N1B Ir1B 163.6(17)
C8B C7B N1B C11B 0.0
C6B C7B N1B C11B 179(3)
C8B C7B N1B Ir1B -164.9(16)
C6B C7B N1B Ir1B 14(3)
C17B C12B C13B C14B 0.0
Ir1B C12B C13B C14B 179(2)
C12B C13B C14B C15B 0.0
C13B C14B C15B C16B 0.0
C14B C15B C16B C17B 0.0
C15B C16B C17B C12B 0.0
C15B C16B C17B C18B -175(3)
C13B C12B C17B C16B 0.0
Ir1B C12B C17B C16B -179(2)
C13B C12B C17B C18B 176(3)
Ir1B C12B C17B C18B -3(2)
C16B C17B C18B C19B -3(3)
C12B C17B C18B C19B -178.9(15)
C16B C17B C18B N2B 173.1(17)
C12B C17B C18B N2B -3(2)
N2B C18B C19B C20B 0.0
C17B C18B C19B C20B 176(3)
C18B C19B C20B C21B 0.0
C19B C20B C21B C22B 0.0
C20B C21B C22B N2B 0.0
C21B C22B N2B C18B 0.0
C21B C22B N2B Ir1B 175.4(17)
C19B C18B N2B C22B 0.0
C17B C18B N2B C22B -177(2)
C19B C18B N2B Ir1B -175.8(15)
C17B C18B N2B Ir1B 8(2)
C27 N3 C23 C24 -2(2)
Ir1A N3 C23 C24 -175.1(10)
Ir1B N3 C23 C24 173.9(10)
N3 C23 C24 C25 1(2)
C23 C24 C25 C26 -2.3(19)
C24 C25 C26 C27 4.2(18)
C24 C25 C26 C33 178.3(12)
C23 N3 C27 C28 -178.8(12)
Ir1A N3 C27 C28 -5.0(15)
Ir1B N3 C27 C28 4.8(16)
C23 N3 C27 C26 4.6(19)
Ir1A N3 C27 C26 178.3(9)
Ir1B N3 C27 C26 -171.8(9)
C25 C26 C27 N3 -5.4(18)
C33 C26 C27 N3 179.9(12)
C25 C26 C27 C28 178.1(11)
C33 C26 C27 C28 3.4(18)
C32 N4 C28 C27 179.1(12)
Ir1A N4 C28 C27 3.3(14)
Ir1B N4 C28 C27 -6.2(14)
C32 N4 C28 C29 1.2(18)
Ir1A N4 C28 C29 -174.6(9)
Ir1B N4 C28 C29 176.0(9)
N3 C27 C28 N4 1.3(18)
C26 C27 C28 N4 178.0(11)
N3 C27 C28 C29 179.1(12)
C26 C27 C28 C29 -4.2(19)
N4 C28 C29 C30 -2.7(19)
C27 C28 C29 C30 179.4(12)
N4 C28 C29 C34 -179.9(11)
C27 C28 C29 C34 2.3(18)
C28 C29 C30 C31 3.0(19)
C34 C29 C30 C31 -179.9(12)
C29 C30 C31 C32 -2(2)
C28 N4 C32 C31 0(2)
Ir1A N4 C32 C31 175.1(10)
Ir1B N4 C32 C31 -174.0(10)
C30 C31 C32 N4 0(2)
C25 C26 C33 C34 -175.0(12)
C27 C26 C33 C34 -0.9(19)
C25 C26 C33 S1 5.3(18)
C27 C26 C33 S1 179.3(9)
C26 C33 C34 C29 -1(2)
S1 C33 C34 C29 178.9(9)
C26 C33 C34 S2 176.9(10)
S1 C33 C34 S2 -3.4(17)
C30 C29 C34 C33 -176.8(13)
C28 C29 C34 C33 0.2(18)
C30 C29 C34 S2 5.2(17)
C28 C29 C34 S2 -177.7(9)
C34 C33 S1 C35 -35.6(12)
C26 C33 S1 C35 144.1(10)
C33 C34 S2 C36 39.6(14)
C29 C34 S2 C36 -142.6(10)
C33 S1 C35 N5 -150.5(11)
C33 S1 C35 C36 38.6(13)
N5 C35 C36 N6 6(2)
S1 C35 C36 N6 176.1(10)
N5 C35 C36 S2 -172.5(11)
S1 C35 C36 S2 -1.9(18)
C34 S2 C36 N6 145.4(10)
C34 S2 C36 C35 -36.5(14)
C36 C35 N5 C37 -2(2)
S1 C35 N5 C37 -173.2(9)
C35 C36 N6 C42 -6(2)
S2 C36 N6 C42 172.1(10)
C35 N5 C37 C38 179.2(13)
C35 N5 C37 C42 -0.8(19)
N5 C37 C38 C39 179.5(13)
C42 C37 C38 C39 0(2)
C37 C38 C39 C40 0(2)
C38 C39 C40 C41 1(2)
C39 C40 C41 C42 -2(2)
C36 N6 C42 C41 -176.5(12)
C36 N6 C42 C37 3(2)
C40 C41 C42 N6 -179.0(13)
C40 C41 C42 C37 1(2)
C38 C37 C42 N6 -179.7(14)
N5 C37 C42 N6 0(2)
C38 C37 C42 C41 0(2)
N5 C37 C42 C41 179.9(12)
C48 C43 C44 C45 -4(2)
Ir2 C43 C44 C45 177.6(12)
C43 C44 C45 C46 0(3)
C44 C45 C46 C47 3(3)
C45 C46 C47 C48 -3(3)
C46 C47 C48 C49 -176.6(15)
C46 C47 C48 C43 -1(2)
C44 C43 C48 C47 5(2)
Ir2 C43 C48 C47 -176.9(11)
C44 C43 C48 C49 -179.6(13)
Ir2 C43 C48 C49 -1.1(16)
C53 N7 C49 C50 1(2)
Ir2 N7 C49 C50 -178.2(10)
C53 N7 C49 C48 176.2(14)
Ir2 N7 C49 C48 -2.7(15)
C47 C48 C49 N7 178.1(14)
C43 C48 C49 N7 2.5(18)
C47 C48 C49 C50 -7(2)
C43 C48 C49 C50 177.8(13)
N7 C49 C50 C51 -2(2)
C48 C49 C50 C51 -176.8(15)
C49 C50 C51 C52 1(2)
C50 C51 C52 C53 0(3)
C49 N7 C53 C52 1(2)
Ir2 N7 C53 C52 179.5(13)
C51 C52 C53 N7 -1(3)
C59 C54 C55 C56 0(2)
Ir2 C54 C55 C56 -176.9(14)
C54 C55 C56 C57 3(3)
C55 C56 C57 C58 -4(3)
C56 C57 C58 C59 2(3)
C55 C54 C59 C58 -3(2)
Ir2 C54 C59 C58 174.7(11)
C55 C54 C59 C60 178.3(12)
Ir2 C54 C59 C60 -4.1(16)
C57 C58 C59 C54 2(2)
C57 C58 C59 C60 -179.1(14)
C64 N8 C60 C61 -2.3(18)
Ir2 N8 C60 C61 175.5(10)
C64 N8 C60 C59 -176.5(11)
Ir2 N8 C60 C59 1.4(14)
C54 C59 C60 C61 -171.7(13)
C58 C59 C60 C61 9(2)
C54 C59 C60 N8 1.7(17)
C58 C59 C60 N8 -177.1(12)
N8 C60 C61 C62 1(2)
C59 C60 C61 C62 174.2(13)
C60 C61 C62 C63 1(2)
C61 C62 C63 C64 -1(2)
C60 N8 C64 C63 1.8(19)
Ir2 N8 C64 C63 -175.9(10)
C62 C63 C64 N8 0(2)
C69 N9 C65 C66 0(2)
Ir2 N9 C65 C66 178.9(12)
N9 C65 C66 C67 0(3)
C65 C66 C67 C68 -1(3)
C66 C67 C68 C69 2(2)
C66 C67 C68 C75 179.8(14)
C65 N9 C69 C68 0.7(19)
Ir2 N9 C69 C68 -178.5(10)
C65 N9 C69 C70 179.2(12)
Ir2 N9 C69 C70 0.0(14)
C67 C68 C69 N9 -1(2)
C75 C68 C69 N9 -179.8(11)
C67 C68 C69 C70 -179.8(12)
C75 C68 C69 C70 1.8(19)
C74 N10 C70 C71 0.6(18)
Ir2 N10 C70 C71 -177.8(9)
C74 N10 C70 C69 -177.5(11)
Ir2 N10 C70 C69 4.1(15)
N9 C69 C70 N10 -2.8(17)
C68 C69 C70 N10 175.7(12)
N9 C69 C70 C71 179.0(11)
C68 C69 C70 C71 -2.5(19)
N10 C70 C71 C72 1.4(18)
C69 C70 C71 C72 179.5(11)
N10 C70 C71 C76 -178.8(12)
C69 C70 C71 C76 -0.7(17)
C70 C71 C72 C73 -4.2(19)
C76 C71 C72 C73 176.1(12)
C71 C72 C73 C74 5(2)
C70 N10 C74 C73 0.2(19)
Ir2 N10 C74 C73 178.4(9)
C72 C73 C74 N10 -3(2)
C67 C68 C75 C76 -176.0(13)
C69 C68 C75 C76 2.2(19)
C67 C68 C75 S3 0.3(18)
C69 C68 C75 S3 178.5(10)
C77 S3 C75 C76 -36.3(12)
C77 S3 C75 C68 147.4(10)
C68 C75 C76 C71 -5.4(19)
S3 C75 C76 C71 178.5(9)
C68 C75 C76 S4 176.0(10)
S3 C75 C76 S4 -0.1(16)
C70 C71 C76 C75 4.6(18)
C72 C71 C76 C75 -175.6(12)
C70 C71 C76 S4 -176.6(9)
C72 C71 C76 S4 3.1(17)
C78 S4 C76 C75 37.2(12)
C78 S4 C76 C71 -141.5(10)
C79 N11 C77 C78 2.3(19)
C79 N11 C77 S3 -172.0(8)
C75 S3 C77 N11 -149.4(11)
C75 S3 C77 C78 36.4(12)
C84 N12 C78 C77 -6(2)
C84 N12 C78 S4 170.2(10)
N11 C77 C78 N12 1(2)
S3 C77 C78 N12 175.2(11)
N11 C77 C78 S4 -174.6(11)
S3 C77 C78 S4 -0.8(17)
C76 S4 C78 N12 148.0(11)
C76 S4 C78 C77 -35.7(12)
C77 N11 C79 C84 -1.3(18)
C77 N11 C79 C80 179.0(12)
N11 C79 C80 C81 -179.7(11)
C84 C79 C80 C81 0.6(19)
C79 C80 C81 C82 -2(2)
C80 C81 C82 C83 2(2)
C81 C82 C83 C84 -2(2)
C78 N12 C84 C79 7(2)
C78 N12 C84 C83 -177.0(12)
N11 C79 C84 N12 -3(2)
C80 C79 C84 N12 176.2(12)
N11 C79 C84 C83 -179.6(11)
C80 C79 C84 C83 0.0(19)
C82 C83 C84 N12 -175.9(14)
C82 C83 C84 C79 0(2)
C90 C85 C86 C87 0.6(15)
Ir3 C85 C86 C87 -178.2(9)
C85 C86 C87 C88 -0.5(18)
C86 C87 C88 C89 -1(2)
C87 C88 C89 C90 3(2)
C88 C89 C90 C85 -3.1(18)
C88 C89 C90 C91 179.9(12)
C86 C85 C90 C89 1.1(15)
Ir3 C85 C90 C89 -179.9(9)
C86 C85 C90 C91 178.5(9)
Ir3 C85 C90 C91 -2.5(11)
C95 N13 C91 C92 11.7(14)
Ir3 N13 C91 C92 -176.0(8)
C95 N13 C91 C90 -170.8(9)
Ir3 N13 C91 C90 1.4(11)
C89 C90 C91 N13 178.0(10)
C85 C90 C91 N13 0.7(12)
C89 C90 C91 C92 -4.7(17)
C85 C90 C91 C92 178.0(10)
N13 C91 C92 C93 -7.6(16)
C90 C91 C92 C93 175.3(11)
C91 C92 C93 C94 -1(2)
C92 C93 C94 C95 6(2)
C91 N13 C95 C94 -7.7(16)
Ir3 N13 C95 C94 -179.0(10)
C93 C94 C95 N13 -1(2)
C101 C96 C97 C98 -2.7(15)
Ir3 C96 C97 C98 172.5(9)
C96 C97 C98 C99 -2.8(17)
C97 C98 C99 C100 5.4(18)
C98 C99 C100 C101 -2.0(18)
C99 C100 C101 C96 -4.1(17)
C99 C100 C101 C102 179.8(12)
C97 C96 C101 C100 6.3(16)
Ir3 C96 C101 C100 -169.5(10)
C97 C96 C101 C102 -177.2(10)
Ir3 C96 C101 C102 7.0(12)
C106 N14 C102 C103 -2.3(17)
Ir3 N14 C102 C103 175.2(10)
C106 N14 C102 C101 177.1(11)
Ir3 N14 C102 C101 -5.4(13)
C100 C101 C102 C103 -5(2)
C96 C101 C102 C103 178.4(12)
C100 C101 C102 N14 175.6(11)
C96 C101 C102 N14 -0.9(14)
N14 C102 C103 C104 1.6(19)
C101 C102 C103 C104 -177.7(12)
C102 C103 C104 C105 1(2)
C103 C104 C105 C106 -3(2)
C102 N14 C106 C105 0.3(18)
Ir3 N14 C106 C105 -177.0(10)
C104 C105 C106 N14 2.4(19)
C111 N16 C107 C108 -3.8(18)
Ir3 N16 C107 C108 -176.8(9)
N16 C107 C108 C109 2(2)
C107 C108 C109 C110 0.6(19)
C108 C109 C110 C111 -0.7(18)
C108 C109 C110 C117 -179.7(12)
C107 N16 C111 C110 3.7(18)
Ir3 N16 C111 C110 177.6(10)
C107 N16 C111 C112 -176.7(11)
Ir3 N16 C111 C112 -2.7(14)
C109 C110 C111 N16 -1.5(18)
C117 C110 C111 N16 177.5(11)
C109 C110 C111 C112 178.9(11)
C117 C110 C111 C112 -2.1(18)
C116 N15 C112 C113 1.9(18)
Ir3 N15 C112 C113 179.4(9)
C116 N15 C112 C111 -179.6(11)
Ir3 N15 C112 C111 -2.1(14)
N16 C111 C112 N15 3.3(17)
C110 C111 C112 N15 -177.1(11)
N16 C111 C112 C113 -178.1(11)
C110 C111 C112 C113 1.5(18)
N15 C112 C113 C114 0.1(18)
C111 C112 C113 C114 -178.4(11)
N15 C112 C113 C118 179.6(12)
C111 C112 C113 C118 1.1(18)
C112 C113 C114 C115 -1(2)
C118 C113 C114 C115 179.9(14)
C113 C114 C115 C116 -1(2)
C112 N15 C116 C115 -3.2(17)
Ir3 N15 C116 C115 179.6(8)
C114 C115 C116 N15 3(2)
C111 C110 C117 C118 0.2(19)
C109 C110 C117 C118 179.1(12)
C111 C110 C117 S6 -178.9(10)
C109 C110 C117 S6 0.0(16)
C119 S6 C117 C118 34.1(13)
C119 S6 C117 C110 -146.9(10)
C110 C117 C118 C113 2(2)
S6 C117 C118 C113 -178.6(10)
C110 C117 C118 S5 -174.3(10)
S6 C117 C118 S5 4.7(18)
C112 C113 C118 C117 -3(2)
C114 C113 C118 C117 176.3(13)
C112 C113 C118 S5 173.8(10)
C114 C113 C118 S5 -6.8(19)
C120 S5 C118 C117 -42.1(14)
C120 S5 C118 C113 141.1(11)
C121 N18 C119 C120 0(2)
C121 N18 C119 S6 175.6(9)
C117 S6 C119 N18 150.7(10)
C117 S6 C119 C120 -34.0(12)
C126 N17 C120 C119 -3.1(19)
C126 N17 C120 S5 -172.3(10)
N18 C119 C120 N17 2(2)
S6 C119 C120 N17 -172.5(10)
N18 C119 C120 S5 171.0(11)
S6 C119 C120 S5 -4.0(16)
C118 S5 C120 N17 -149.5(10)
C118 S5 C120 C119 41.0(13)
C119 N18 C121 C126 -2(2)
C119 N18 C121 C122 -178.2(13)
N18 C121 C122 C123 176.7(13)
C126 C121 C122 C123 0(2)
C121 C122 C123 C124 2(2)
C122 C123 C124 C125 -2(2)
C123 C124 C125 C126 0(2)
N18 C121 C126 C125 -178.9(13)
C122 C121 C126 C125 -2(2)
N18 C121 C126 N17 1(2)
C122 C121 C126 N17 177.5(12)
C124 C125 C126 C121 2(2)
C124 C125 C126 N17 -177.6(13)
C120 N17 C126 C121 1.4(19)
C120 N17 C126 C125 -178.6(12)
C132 C127 C128 C129 2.0(19)
Ir4 C127 C128 C129 173.1(10)
C127 C128 C129 C130 0(2)
C128 C129 C130 C131 -2(2)
C129 C130 C131 C132 2(2)
C130 C131 C132 C127 0(2)
C130 C131 C132 C133 -178.5(13)
C128 C127 C132 C131 -2.0(18)
Ir4 C127 C132 C131 -174.3(10)
C128 C127 C132 C133 176.5(11)
Ir4 C127 C132 C133 4.2(14)
C137 N19 C133 C134 -2(2)
Ir4 N19 C133 C134 -175.1(10)
C137 N19 C133 C132 176.5(12)
Ir4 N19 C133 C132 3.7(15)
C131 C132 C133 N19 173.2(12)
C127 C132 C133 N19 -5.2(17)
C131 C132 C133 C134 -8(2)
C127 C132 C133 C134 173.5(13)
N19 C133 C134 C135 4(2)
C132 C133 C134 C135 -175.1(13)
C133 C134 C135 C136 -2(2)
C134 C135 C136 C137 0(2)
C133 N19 C137 C136 0(2)
Ir4 N19 C137 C136 172.2(10)
C135 C136 C137 N19 1(2)
C143 C138 C139 C140 -1(2)
Ir4 C138 C139 C140 178.5(12)
C138 C139 C140 C141 0(3)
C139 C140 C141 C142 2(3)
C140 C141 C142 C143 -3(2)
C139 C138 C143 C142 1(2)
Ir4 C138 C143 C142 -178.7(11)
C139 C138 C143 C144 179.0(13)
Ir4 C138 C143 C144 -0.8(17)
C141 C142 C143 C138 1(2)
C141 C142 C143 C144 -177.0(15)
C148 N20 C144 C145 4(2)
Ir4 N20 C144 C145 177.9(10)
C148 N20 C144 C143 -176.7(14)
Ir4 N20 C144 C143 -3.2(15)
C138 C143 C144 N20 2.6(18)
C142 C143 C144 N20 -179.4(13)
C138 C143 C144 C145 -178.7(14)
C142 C143 C144 C145 -1(2)
N20 C144 C145 C146 -5(2)
C143 C144 C145 C146 175.9(16)
C144 C145 C146 C147 3(3)
C145 C146 C147 C148 0(3)
C144 N20 C148 C147 -2(2)
Ir4 N20 C148 C147 -174.5(12)
C146 C147 C148 N20 -1(3)
C153 N21 C149 C150 2.0(19)
Ir4 N21 C149 C150 -174.4(10)
N21 C149 C150 C151 -2(2)
C149 C150 C151 C152 2(2)
C150 C151 C152 C153 -1.4(19)
C150 C151 C152 C159 -176.8(13)
C149 N21 C153 C152 -1.4(17)
Ir4 N21 C153 C152 175.3(9)
C149 N21 C153 C154 -179.7(11)
Ir4 N21 C153 C154 -3.0(13)
C151 C152 C153 N21 1.1(18)
C159 C152 C153 N21 176.9(11)
C151 C152 C153 C154 179.3(12)
C159 C152 C153 C154 -4.9(18)
C158 N22 C154 C155 -2(2)
Ir4 N22 C154 C155 177.9(10)
C158 N22 C154 C153 -179.4(12)
Ir4 N22 C154 C153 0.3(15)
N21 C153 C154 N22 1.8(17)
C152 C153 C154 N22 -176.6(12)
N21 C153 C154 C155 -175.9(11)
C152 C153 C154 C155 5.8(19)
N22 C154 C155 C156 0.7(19)
C153 C154 C155 C156 178.3(12)
N22 C154 C155 C160 178.5(12)
C153 C154 C155 C160 -4.0(18)
C154 C155 C156 C157 0(2)
C160 C155 C156 C157 -177.7(14)
C155 C156 C157 C158 1(2)
C154 N22 C158 C157 2(2)
Ir4 N22 C158 C157 -177.4(11)
C156 C157 C158 N22 -2(2)
C153 C152 C159 C160 2.4(19)
C151 C152 C159 C160 177.8(13)
C153 C152 C159 S7 176.2(9)
C151 C152 C159 S7 -8.3(18)
C161 S7 C159 C160 -40.6(13)
C161 S7 C159 C152 145.6(11)
C152 C159 C160 C155 -1(2)
S7 C159 C160 C155 -174.2(10)
C152 C159 C160 S8 -179.7(10)
S7 C159 C160 S8 7.0(18)
C154 C155 C160 C159 1.7(19)
C156 C155 C160 C159 179.2(13)
C154 C155 C160 S8 -179.4(10)
C156 C155 C160 S8 -1.9(18)
C162 S8 C160 C159 30.9(13)
C162 S8 C160 C155 -147.9(10)
C163 N23 C161 C162 4(2)
C163 N23 C161 S7 -171.7(12)
C159 S7 C161 N23 -147.7(10)
C159 S7 C161 C162 37.3(14)
C168 N24 C162 C161 2(2)
C168 N24 C162 S8 174.4(9)
N23 C161 C162 N24 -3(2)
S7 C161 C162 N24 171.4(12)
N23 C161 C162 S8 -175.8(10)
S7 C161 C162 S8 -0.9(18)
C160 S8 C162 N24 152.4(11)
C160 S8 C162 C161 -34.6(12)
C161 N23 C163 C164 176.1(13)
C161 N23 C163 C168 -3(2)
C168 C163 C164 C165 -1(3)
N23 C163 C164 C165 -179.8(15)
C163 C164 C165 C166 1(2)
C164 C165 C166 C167 -2(3)
C165 C166 C167 C168 3(2)
C166 C167 C168 N24 177.3(13)
C166 C167 C168 C163 -3(2)
C162 N24 C168 C167 179.6(14)
C162 N24 C168 C163 0(2)
C164 C163 C168 C167 2(2)
N23 C163 C168 C167 -179.2(14)
C164 C163 C168 N24 -177.9(14)
N23 C163 C168 N24 1(2)
